data_7202822
loop_
_publ_author_name
'Martin, Lee'
'Day, Peter'
'Clegg, William'
'Harrington, Ross W.'
'Horton, Peter N.'
'Bingham, Ann'
'Hursthouse, Michael B.'
'McMillan, Paul'
'Firth, Steven'

_publ_section_title
;
 Multi-layered molecular charge-transfer salts containing alkali metal
 ions
;
_journal_issue 31
_journal_name_full 'Journal of Materials Chemistry'
_journal_page_first 3324
_journal_paper_doi 10.1039/b702442h
_journal_volume 17
_journal_year 2007
_chemical_formula_sum 'C138 H120 Fe8 Na18 O120 S72'
_chemical_formula_weight 6867.28
_chemical_name_common 'Dr. S. G. Carling/Dr. L. Martin'
_chemical_name_systematic
;
?
;
_space_group_IT_number 2
_symmetry_cell_setting triclinic
_symmetry_space_group_name_Hall '-P 1'
_symmetry_space_group_name_H-M 'P -1'
_atom_sites_solution_hydrogens geom
_atom_sites_solution_primary direct
_atom_sites_solution_secondary difmap
_audit_creation_method SHELXL-97
_cell_angle_alpha 90.019(10)
_cell_angle_beta 98.764(11)
_cell_angle_gamma 92.938(10)
_cell_formula_units_Z 1
_cell_length_a 12.6196(18)
_cell_length_b 17.378(2)
_cell_length_c 26.551(4)
_cell_measurement_reflns_used 20242
_cell_measurement_temperature 120(2)
_cell_measurement_theta_max 27.485
_cell_measurement_theta_min 2.910
_cell_volume 5747.0(14)
_computing_cell_refinement ' DENZO (Otwinowski & Minor, 1997) and COLLECT (Hooft, 1998)'
_computing_data_collection ' DENZO (Otwinowski and Minor, 1997)'
_computing_data_reduction ' DENZO (Otwinowski & Minor, 1997) and COLLECT (Hooft, 1998)'
_computing_molecular_graphics 'ORTEP3 for Windows (Farrugia, 1997)'
_computing_publication_material 'WinGX (Farrugia, 1999)'
_computing_structure_refinement 'SHELXL-97 (Sheldrick, 1997b)'
_computing_structure_solution 'SHELXS-97 (Sheldrick, 1997a)'
_diffrn_ambient_temperature 120(2)
_diffrn_detector_area_resol_mean 9.091
_diffrn_measured_fraction_theta_full 0.962
_diffrn_measured_fraction_theta_max 0.962
_diffrn_measurement_device_type 'Bruker-Nonius 95mm CCD camera on \k-goniostat'
_diffrn_measurement_method '\f & \w scans'
_diffrn_radiation_monochromator '10cm confocal mirrors'
_diffrn_radiation_source 'Bruker-Nonius FR591 rotating anode'
_diffrn_radiation_type MoK\a
_diffrn_radiation_wavelength 0.71073
_diffrn_reflns_av_R_equivalents 0.1272
_diffrn_reflns_av_sigmaI/netI 0.1653
_diffrn_reflns_limit_h_max 16
_diffrn_reflns_limit_h_min -16
_diffrn_reflns_limit_k_max 21
_diffrn_reflns_limit_k_min -22
_diffrn_reflns_limit_l_max 34
_diffrn_reflns_limit_l_min -34
_diffrn_reflns_number 104059
_diffrn_reflns_theta_full 27.48
_diffrn_reflns_theta_max 27.48
_diffrn_reflns_theta_min 2.93
_exptl_absorpt_coefficient_mu 1.285
_exptl_absorpt_correction_T_max 0.9873
_exptl_absorpt_correction_T_min 0.8016
_exptl_absorpt_correction_type multi-scan
_exptl_absorpt_process_details 'SADABS V2.10 (Sheldrick, G.M., 2003)'
_exptl_crystal_colour Brown
_exptl_crystal_density_diffrn 1.984
_exptl_crystal_density_method 'not measured'
_exptl_crystal_description Sheet
_exptl_crystal_F_000 3466
_exptl_crystal_size_max 0.18
_exptl_crystal_size_mid 0.14
_exptl_crystal_size_min 0.01
_refine_diff_density_max 0.718
_refine_diff_density_min -0.655
_refine_diff_density_rms 0.149
_refine_ls_extinction_method none
_refine_ls_goodness_of_fit_ref 1.063
_refine_ls_hydrogen_treatment constr
_refine_ls_matrix_type full
_refine_ls_number_parameters 1621
_refine_ls_number_reflns 25387
_refine_ls_number_restraints 613
_refine_ls_restrained_S_all 1.053
_refine_ls_R_factor_all 0.2117
_refine_ls_R_factor_gt 0.1026
_refine_ls_shift/su_max 0.002
_refine_ls_shift/su_mean 0.000
_refine_ls_structure_factor_coef Fsqd
_refine_ls_weighting_details 'calc w=1/[\s^2^(Fo^2^)+(0.0481P)^2^+39.8012P] where P=(Fo^2^+2Fc^2^)/3'
_refine_ls_weighting_scheme calc
_refine_ls_wR_factor_gt 0.1685
_refine_ls_wR_factor_ref 0.2079
_reflns_number_gt 13019
_reflns_number_total 25387
_reflns_threshold_expression >2sigma(I)
_cod_data_source_file b702442h.txt
_cod_data_source_block I
_cod_original_sg_symbol_H-M P-1
_cod_database_code 7202822

loop_
_symmetry_equiv_pos_as_xyz
'x, y, z'
'-x, -y, -z'

loop_
_atom_site_label
_atom_site_type_symbol
_atom_site_fract_x
_atom_site_fract_y
_atom_site_fract_z
_atom_site_U_iso_or_equiv
_atom_site_adp_type
_atom_site_occupancy
_atom_site_symmetry_multiplicity
_atom_site_calc_flag
_atom_site_refinement_flags
_atom_site_disorder_assembly
_atom_site_disorder_group
C1 C 0.1096(7) 0.6391(5) 0.7873(3) 0.029(2) Uani 1 1 d U . .
H1A H 0.0709 0.6715 0.7606 0.034 Uiso 1 1 calc R . .
H1B H 0.1874 0.6513 0.7885 0.034 Uiso 1 1 calc R . .
C2 C 0.0855(7) 0.5551(5) 0.7722(3) 0.0236(19) Uani 1 1 d U . .
H2A H 0.0965 0.5485 0.7363 0.028 Uiso 1 1 calc R . .
H2B H 0.0090 0.5418 0.7739 0.028 Uiso 1 1 calc R . .
C3 C 0.1538(7) 0.5191(5) 0.8715(3) 0.0243(19) Uani 1 1 d U . .
C4 C 0.1171(7) 0.5864(5) 0.8860(3) 0.0241(19) Uani 1 1 d U . .
C5 C 0.1609(7) 0.5133(5) 0.9705(3) 0.025(2) Uani 1 1 d U . .
C6 C 0.1711(8) 0.4901(5) 1.0190(3) 0.029(2) Uani 1 1 d U . .
C7 C 0.1707(7) 0.4827(5) 1.1162(3) 0.026(2) Uani 1 1 d U . .
C8 C 0.2094(7) 0.4160(5) 1.1029(3) 0.0255(19) Uani 1 1 d U . .
C9 C 0.2196(8) 0.3682(6) 1.2036(3) 0.032(2) Uani 1 1 d U . .
H9A H 0.1431 0.3538 1.2048 0.039 Uiso 1 1 calc R . .
H9B H 0.2630 0.3392 1.2307 0.039 Uiso 1 1 calc R . .
C10 C 0.2389(8) 0.4519(6) 1.2150(3) 0.033(2) Uani 1 1 d U . .
H10A H 0.3139 0.4669 1.2111 0.040 Uiso 1 1 calc R . .
H10B H 0.2315 0.4607 1.2511 0.040 Uiso 1 1 calc R . .
S1 S 0.0720(2) 0.66441(14) 0.84874(8) 0.0289(6) Uani 1 1 d U . .
S2 S 0.1665(2) 0.48833(14) 0.81116(8) 0.0306(6) Uani 1 1 d U . .
S3 S 0.19566(19) 0.45622(14) 0.92160(8) 0.0268(5) Uani 1 1 d U . .
S4 S 0.1113(2) 0.60074(14) 0.95034(8) 0.0307(6) Uani 1 1 d U . .
S5 S 0.1375(2) 0.54779(14) 1.06671(8) 0.0288(6) Uani 1 1 d U . .
S6 S 0.2238(2) 0.40280(14) 1.03989(8) 0.0300(6) Uani 1 1 d U . .
S7 S 0.2517(2) 0.33883(15) 1.14244(9) 0.0339(6) Uani 1 1 d U . .
S8 S 0.1522(2) 0.51369(14) 1.17641(9) 0.0323(6) Uani 1 1 d U . .
C11 C 0.2351(7) 0.3000(5) 0.7880(3) 0.027(2) Uani 1 1 d U . .
H11A H 0.1591 0.3088 0.7904 0.032 Uiso 1 1 calc R . .
H11B H 0.2560 0.3325 0.7602 0.032 Uiso 1 1 calc R . .
C12 C 0.2441(7) 0.2166(5) 0.7744(3) 0.025(2) Uani 1 1 d U . .
H12A H 0.3209 0.2064 0.7757 0.030 Uiso 1 1 calc R . .
H12B H 0.2083 0.2074 0.7389 0.030 Uiso 1 1 calc R . .
C13 C 0.2462(7) 0.1834(5) 0.8749(3) 0.0245(19) Uani 1 1 d U . .
C14 C 0.2977(7) 0.2525(5) 0.8868(3) 0.0216(18) Uani 1 1 d U . .
C15 C 0.3102(7) 0.1797(5) 0.9718(3) 0.0236(19) Uani 1 1 d U . .
C16 C 0.3264(7) 0.1592(5) 1.0214(3) 0.027(2) Uani 1 1 d U . .
C17 C 0.3735(7) 0.1553(5) 1.1190(3) 0.0249(19) Uani 1 1 d U . .
C18 C 0.3219(7) 0.0872(5) 1.1057(3) 0.0253(19) Uani 1 1 d U . .
C19 C 0.3608(8) 0.0421(6) 1.2058(3) 0.032(2) Uani 1 1 d U . .
H19A H 0.3344 0.0102 1.2327 0.038 Uiso 1 1 calc R . .
H19B H 0.4382 0.0339 1.2072 0.038 Uiso 1 1 calc R . .
C20 C 0.3466(7) 0.1258(5) 1.2166(3) 0.026(2) Uani 1 1 d U . .
H20A H 0.3701 0.1363 1.2534 0.031 Uiso 1 1 calc R . .
H20B H 0.2694 0.1360 1.2088 0.031 Uiso 1 1 calc R . .
S11 S 0.31736(19) 0.33035(14) 0.84743(8) 0.0281(6) Uani 1 1 d U . .
S12 S 0.18610(19) 0.14938(13) 0.81532(8) 0.0264(5) Uani 1 1 d U . .
S13 S 0.24204(19) 0.11831(14) 0.92474(8) 0.0275(5) Uani 1 1 d U . .
S14 S 0.3555(2) 0.26746(14) 0.95021(8) 0.0301(6) Uani 1 1 d U . .
S15 S 0.3952(2) 0.21694(14) 1.06946(8) 0.0295(6) Uani 1 1 d U . .
S16 S 0.2794(2) 0.06951(14) 1.04139(8) 0.0296(6) Uani 1 1 d U . .
S17 S 0.2901(2) 0.01101(15) 1.14458(8) 0.0307(6) Uani 1 1 d U . .
S18 S 0.42124(19) 0.19093(15) 1.18016(8) 0.0304(6) Uani 1 1 d U . .
C21 C 0.9127(8) 0.3027(5) 0.7940(3) 0.029(2) Uani 1 1 d U . .
H21A H 0.8374 0.3149 0.7953 0.035 Uiso 1 1 calc R . .
H21B H 0.9383 0.3343 0.7668 0.035 Uiso 1 1 calc R . .
C22 C 0.9158(7) 0.2195(6) 0.7805(3) 0.030(2) Uani 1 1 d U . .
H22A H 0.9918 0.2061 0.7834 0.036 Uiso 1 1 calc R . .
H22B H 0.8828 0.2118 0.7445 0.036 Uiso 1 1 calc R . .
C23 C 0.9110(8) 0.1839(5) 0.8799(3) 0.029(2) Uani 1 1 d U . .
C24 C 0.9662(7) 0.2505(5) 0.8918(3) 0.0248(19) Uani 1 1 d U . .
C25 C 0.9725(7) 0.1756(5) 0.9762(3) 0.026(2) Uani 1 1 d U . .
C26 C 0.9866(7) 0.1522(5) 1.0252(3) 0.0217(18) Uani 1 1 d U . .
C27 C 1.0264(6) 0.1499(5) 1.1233(3) 0.0208(18) Uani 1 1 d U . .
C28 C 0.9740(7) 0.0810(5) 1.1088(3) 0.0230(19) Uani 1 1 d U . .
C29 C 1.0335(7) 0.0260(5) 1.2041(3) 0.0227(19) Uani 1 1 d U . .
H29A H 1.0192 -0.0112 1.2308 0.027 Uiso 1 1 calc R . .
H29B H 1.1066 0.0181 1.1964 0.027 Uiso 1 1 calc R . .
C30 C 1.0298(7) 0.1065(5) 1.2242(3) 0.0227(19) Uani 1 1 d U . .
H30A H 1.0754 0.1104 1.2580 0.027 Uiso 1 1 calc R . .
H30B H 0.9552 0.1147 1.2294 0.027 Uiso 1 1 calc R . .
S21 S 0.9934(2) 0.32896(14) 0.85429(8) 0.0300(6) Uani 1 1 d U . .
S22 S 0.8482(2) 0.15400(14) 0.81934(8) 0.0301(6) Uani 1 1 d U . .
S23 S 0.9039(2) 0.11661(14) 0.92776(8) 0.0279(5) Uani 1 1 d U . .
S24 S 1.0248(2) 0.26233(14) 0.95618(8) 0.0301(6) Uani 1 1 d U . .
S25 S 1.05794(19) 0.20852(14) 1.07443(8) 0.0282(6) Uani 1 1 d U . .
S26 S 0.93910(19) 0.06309(14) 1.04386(8) 0.0273(5) Uani 1 1 d U . .
S27 S 0.9381(2) 0.00633(14) 1.14763(8) 0.0293(6) Uani 1 1 d U . .
S28 S 1.07226(18) 0.18365(13) 1.18490(8) 0.0238(5) Uani 1 1 d U . .
C31 C 0.4214(7) 0.7796(5) 0.2225(3) 0.0222(19) Uani 1 1 d U . .
H31A H 0.4608 0.7857 0.2576 0.027 Uiso 1 1 calc R . .
H31B H 0.3454 0.7903 0.2233 0.027 Uiso 1 1 calc R . .
C32 C 0.4276(7) 0.6975(5) 0.2048(3) 0.026(2) Uani 1 1 d U . .
H32A H 0.4109 0.6622 0.2321 0.031 Uiso 1 1 calc R . .
H32B H 0.5020 0.6894 0.1993 0.031 Uiso 1 1 calc R . .
C33 C 0.3619(7) 0.7499(5) 0.1075(3) 0.0256(19) Uani 1 1 d U . .
C34 C 0.4170(7) 0.8185(5) 0.1210(3) 0.0239(19) Uani 1 1 d U . .
C35 C 0.3565(7) 0.8248(5) 0.0239(3) 0.0240(19) Uani 1 1 d U . .
C36 C 0.3413(7) 0.8468(5) -0.0266(3) 0.025(2) Uani 1 1 d U . .
C37 C 0.3543(7) 0.9186(5) -0.1102(3) 0.0225(19) Uani 1 1 d U . .
C38 C 0.2967(7) 0.8518(5) -0.1239(3) 0.0239(19) Uani 1 1 d U . .
C39 C 0.3112(7) 0.8881(5) -0.2243(3) 0.0243(19) Uani 1 1 d U . .
H39A H 0.3873 0.8757 -0.2225 0.029 Uiso 1 1 calc R . .
H39B H 0.2767 0.8823 -0.2602 0.029 Uiso 1 1 calc R . .
C40 C 0.3061(7) 0.9706(5) -0.2078(3) 0.025(2) Uani 1 1 d U . .
H40A H 0.2311 0.9807 -0.2042 0.030 Uiso 1 1 calc R . .
H40B H 0.3277 1.0051 -0.2345 0.030 Uiso 1 1 calc R . .
S31 S 0.4779(2) 0.84926(14) 0.18128(8) 0.0290(6) Uani 1 1 d U . .
S32 S 0.33707(19) 0.67265(14) 0.14658(8) 0.0275(5) Uani 1 1 d U . .
S33 S 0.30710(19) 0.73716(13) 0.04401(8) 0.0268(5) Uani 1 1 d U . .
S34 S 0.4274(2) 0.88307(14) 0.07173(8) 0.0280(6) Uani 1 1 d U . .
S35 S 0.39405(19) 0.93494(13) -0.04498(8) 0.0257(5) Uani 1 1 d U . .
S36 S 0.26876(19) 0.79136(13) -0.07465(8) 0.0260(5) Uani 1 1 d U . .
S37 S 0.24569(19) 0.81930(13) -0.18556(8) 0.0254(5) Uani 1 1 d U . .
S38 S 0.3915(2) 0.99313(14) -0.14835(8) 0.0277(6) Uani 1 1 d U . .
C41 C 0.5715(13) 0.4437(8) 0.2205(5) 0.020(3) Uani 0.50 1 d PDU . .
H41A H 0.6495 0.4530 0.2205 0.025 Uiso 0.50 1 calc PR . .
H41B H 0.5579 0.4503 0.2560 0.025 Uiso 0.50 1 calc PR . .
C42 C 0.5407(16) 0.3630(9) 0.2041(6) 0.019(4) Uani 0.50 1 d PDU . .
H42A H 0.4615 0.3563 0.1967 0.023 Uiso 0.50 1 calc PR . .
H42B H 0.5661 0.3278 0.2322 0.023 Uiso 0.50 1 calc PR . .
C43 C 0.5535(7) 0.4137(5) 0.1079(3) 0.0208(18) Uani 1 1 d U . .
C44 C 0.5177(7) 0.4815(5) 0.1218(3) 0.0198(18) Uani 1 1 d U . .
C45 C 0.5069(7) 0.4883(5) 0.0249(3) 0.0228(19) Uani 1 1 d U . .
S41 S 0.5052(2) 0.51165(14) 0.18345(8) 0.0293(6) Uani 1 1 d U . .
S42 S 0.5999(2) 0.33674(14) 0.14554(8) 0.0285(6) Uani 1 1 d U . .
S43 S 0.5572(2) 0.40004(14) 0.04328(8) 0.0285(6) Uani 1 1 d U . .
S44 S 0.47481(19) 0.54499(14) 0.07332(8) 0.0268(5) Uani 1 1 d U . .
C46 C 0.5090(15) 0.4123(13) 0.2152(8) 0.034(5) Uani 0.50 1 d PDU . .
H46A H 0.5078 0.4196 0.2521 0.041 Uiso 0.50 1 calc PR . .
H46B H 0.4427 0.3818 0.2010 0.041 Uiso 0.50 1 calc PR . .
C47 C 0.6022(12) 0.3670(11) 0.2090(7) 0.025(4) Uani 0.50 1 d PDU . .
H47A H 0.6027 0.3212 0.2312 0.030 Uiso 0.50 1 calc PR . .
H47B H 0.6691 0.3987 0.2202 0.030 Uiso 0.50 1 calc PR . .
C51 C 0.3982(7) 0.4974(5) 0.3436(3) 0.0211(18) Uani 1 1 d U . .
C52 C 0.3755(7) 0.5379(5) 0.3923(3) 0.0235(19) Uani 1 1 d U . .
C55 C 0.2173(7) 0.2839(5) 0.3843(3) 0.0204(18) Uani 1 1 d U . .
C56 C 0.1604(7) 0.2881(5) 0.3280(3) 0.0217(19) Uani 1 1 d U . .
C59 C 0.0380(7) 0.5497(5) 0.3327(3) 0.0212(19) Uani 1 1 d U . .
C60 C 0.0107(7) 0.5112(5) 0.3827(3) 0.023(2) Uani 1 1 d U . .
O51 O 0.3237(4) 0.4470(3) 0.3266(2) 0.0233(13) Uani 1 1 d U . .
O52 O 0.2868(4) 0.5195(3) 0.4071(2) 0.0207(13) Uani 1 1 d U . .
O53 O 0.4450(5) 0.5839(3) 0.4152(2) 0.0241(13) Uani 1 1 d U . .
O54 O 0.4803(5) 0.5128(3) 0.3265(2) 0.0256(14) Uani 1 1 d U . .
O55 O 0.2412(4) 0.3513(3) 0.4057(2) 0.0207(13) Uani 1 1 d U . .
O56 O 0.1339(5) 0.3551(3) 0.3131(2) 0.0214(13) Uani 1 1 d U . .
O57 O 0.1443(5) 0.2294(3) 0.3030(2) 0.0269(14) Uani 1 1 d U . .
O58 O 0.2353(5) 0.2219(3) 0.4033(2) 0.0239(14) Uani 1 1 d U . .
O59 O 0.1178(5) 0.5189(3) 0.3158(2) 0.0246(14) Uani 1 1 d U . .
O60 O 0.0723(4) 0.4584(3) 0.4000(2) 0.0226(13) Uani 1 1 d U . .
O61 O -0.0650(5) 0.5316(4) 0.4017(2) 0.0278(15) Uani 1 1 d U . .
O62 O -0.0139(5) 0.6017(4) 0.3143(2) 0.0321(16) Uani 1 1 d U . .
Fe1 Fe 0.19254(10) 0.44099(7) 0.36015(4) 0.0210(3) Uani 1 1 d U . .
C63 C 0.3464(7) 0.7269(5) 0.3359(3) 0.0227(19) Uani 1 1 d U . .
C64 C 0.4091(7) 0.7692(5) 0.3831(3) 0.0201(18) Uani 1 1 d U . .
C67 C 0.0510(7) 0.7411(5) 0.4007(3) 0.024(2) Uani 1 1 d U . .
C68 C -0.0046(7) 0.7761(5) 0.3504(3) 0.0190(18) Uani 1 1 d U . .
C71 C 0.2287(6) 0.9848(5) 0.3276(3) 0.0211(18) Uani 1 1 d U . .
C72 C 0.2024(7) 0.9943(5) 0.3821(3) 0.0207(18) Uani 1 1 d U . .
O63 O 0.2548(5) 0.7528(3) 0.3209(2) 0.0229(13) Uani 1 1 d U . .
O64 O 0.3578(4) 0.8217(3) 0.4011(2) 0.0204(13) Uani 1 1 d U . .
O65 O 0.4998(5) 0.7502(3) 0.4010(2) 0.0251(13) Uani 1 1 d U . .
O66 O 0.3877(5) 0.6742(4) 0.3169(2) 0.0282(14) Uani 1 1 d U . .
O67 O 0.1500(5) 0.7625(3) 0.4139(2) 0.0195(12) Uani 1 1 d U . .
O68 O 0.0580(4) 0.8243(3) 0.3304(2) 0.0212(13) Uani 1 1 d U . .
O69 O -0.0975(5) 0.7591(3) 0.3346(2) 0.0214(13) Uani 1 1 d U . .
O70 O -0.0018(4) 0.6978(3) 0.4251(2) 0.0228(14) Uani 1 1 d U . .
O71 O 0.2388(5) 0.9158(3) 0.3130(2) 0.0231(13) Uani 1 1 d U . .
O72 O 0.1914(4) 0.9294(3) 0.4055(2) 0.0215(13) Uani 1 1 d U . .
O73 O 0.1939(5) 1.0578(3) 0.3992(2) 0.0258(15) Uani 1 1 d U . .
O74 O 0.2376(5) 1.0432(4) 0.3022(2) 0.0276(15) Uani 1 1 d U . .
Fe2 Fe 0.20963(10) 0.83476(7) 0.36296(4) 0.0198(3) Uani 1 1 d U . .
C75 C 0.8907(8) 0.9989(5) 0.3377(3) 0.0225(19) Uani 1 1 d U . .
C76 C 0.8751(7) 1.0357(5) 0.3881(3) 0.0173(18) Uani 1 1 d U . .
C79 C 0.7183(7) 0.7849(6) 0.3871(3) 0.0243(18) Uani 1 1 d U . .
C80 C 0.6568(7) 0.7832(5) 0.3327(3) 0.0198(18) Uani 1 1 d U . .
C83 C 0.5087(7) 1.0056(5) 0.3843(3) 0.0204(19) Uani 1 1 d U . .
C84 C 0.5360(7) 1.0453(5) 0.3351(3) 0.0220(19) Uani 1 1 d U . .
O75 O 0.8145(5) 0.9497(3) 0.3200(2) 0.0233(13) Uani 1 1 d U . .
O76 O 0.7869(5) 1.0167(3) 0.4045(2) 0.0207(13) Uani 1 1 d U . .
O77 O 0.9439(5) 1.0839(3) 0.4094(2) 0.0237(14) Uani 1 1 d U . .
O78 O 0.9723(5) 1.0153(3) 0.3193(2) 0.0273(15) Uani 1 1 d U . .
O79 O 0.7464(4) 0.8516(3) 0.4058(2) 0.0220(13) Uani 1 1 d U . .
O80 O 0.6313(5) 0.8496(3) 0.3155(2) 0.0249(13) Uani 1 1 d U . .
O81 O 0.6370(5) 0.7220(4) 0.3090(2) 0.0285(14) Uani 1 1 d U . .
O82 O 0.7369(5) 0.7229(3) 0.4092(2) 0.0262(13) Uani 1 1 d U . .
O83 O 0.5746(4) 0.9541(3) 0.4010(2) 0.0225(13) Uani 1 1 d U . .
O84 O 0.6117(5) 1.0150(3) 0.3161(2) 0.0248(14) Uani 1 1 d U . .
O85 O 0.4870(5) 1.1003(4) 0.3183(2) 0.0287(15) Uani 1 1 d U . .
O86 O 0.4345(5) 1.0268(3) 0.4042(2) 0.0233(14) Uani 1 1 d U . .
Fe3 Fe 0.69210(10) 0.93835(7) 0.35869(4) 0.0192(3) Uani 1 1 d U . .
C87 C 0.4513(7) 0.7588(5) 0.6068(3) 0.0174(18) Uani 1 1 d U . .
C88 C 0.5039(7) 0.7268(5) 0.6594(3) 0.0180(18) Uani 1 1 d U . .
C91 C 0.2648(7) 0.5130(6) 0.6738(3) 0.024(2) Uani 1 1 d U . .
C92 C 0.2968(6) 0.5094(5) 0.6205(3) 0.0196(18) Uani 1 1 d U . .
C95 C 0.0885(7) 0.7287(5) 0.6232(3) 0.0200(18) Uani 1 1 d U . .
C96 C 0.1448(7) 0.7685(5) 0.6742(3) 0.0209(18) Uani 1 1 d U . .
O87 O 0.3516(4) 0.7390(3) 0.5948(2) 0.0200(13) Uani 1 1 d U . .
O88 O 0.4403(4) 0.6809(3) 0.6799(2) 0.0218(13) Uani 1 1 d U . .
O89 O 0.5976(5) 0.7431(4) 0.6754(2) 0.0273(15) Uani 1 1 d U . .
O90 O 0.5058(4) 0.7993(3) 0.5818(2) 0.0210(13) Uani 1 1 d U . .
O91 O 0.2553(5) 0.5821(3) 0.6897(2) 0.0223(13) Uani 1 1 d U . .
O92 O 0.3131(5) 0.5750(3) 0.6001(2) 0.0221(13) Uani 1 1 d U . .
O93 O 0.3036(5) 0.4461(3) 0.6006(2) 0.0233(14) Uani 1 1 d U . .
O94 O 0.2523(5) 0.4547(3) 0.6981(2) 0.0334(16) Uani 1 1 d U . .
O95 O 0.1444(4) 0.6798(3) 0.6046(2) 0.0187(12) Uani 1 1 d U . .
O96 O 0.2398(4) 0.7431(3) 0.6895(2) 0.0219(13) Uani 1 1 d U . .
O97 O 0.1002(5) 0.8175(4) 0.6947(2) 0.0289(15) Uani 1 1 d U . .
O98 O -0.0002(5) 0.7493(3) 0.6044(2) 0.0214(13) Uani 1 1 d U . .
Fe4 Fe 0.29107(10) 0.66697(7) 0.64496(4) 0.0195(3) Uani 1 1 d U . .
Na1 Na 0.0608(3) 0.13729(19) 0.35335(12) 0.0237(8) Uani 1 1 d U . .
Na2 Na 0.3392(3) 0.1395(2) 0.35983(13) 0.0256(8) Uani 1 1 d U . .
Na3 Na 0.5597(3) 0.63397(19) 0.35825(12) 0.0234(8) Uani 1 1 d U . .
Na4 Na 0.8401(3) 0.63932(19) 0.36162(13) 0.0249(8) Uani 1 1 d U . .
Na5 Na 0.2625(3) 0.5445(2) 0.50111(13) 0.0274(8) Uani 1 1 d U . .
Na6 Na 0.7419(3) 0.6564(2) 0.49225(14) 0.0284(8) Uani 1 1 d U . .
Na7 Na 0.2499(3) 0.7503(2) 0.50396(13) 0.0254(7) Uani 1 1 d U . .
Na8 Na 0.7615(3) 0.8472(2) 0.51408(13) 0.0282(8) Uani 1 1 d U . .
Na9 Na 0.2385(3) 0.9540(2) 0.50268(13) 0.0252(8) Uani 1 1 d U . .
O101 O 0.8893(5) 0.9529(3) 0.5078(2) 0.0242(14) Uani 1 1 d U . .
H10C H 0.9345 0.9597 0.5349 0.029 Uiso 1 1 calc R . .
H10D H 0.9216 0.9490 0.4822 0.029 Uiso 1 1 calc R . .
O102 O 0.6357(4) 0.9421(3) 0.5041(2) 0.0223(13) Uani 1 1 d U . .
H10E H 0.6039 0.9462 0.5300 0.027 Uiso 1 1 calc R . .
H10F H 0.5899 0.9355 0.4773 0.027 Uiso 1 1 calc R . .
O103 O 0.1340(4) 0.4416(3) 0.5041(2) 0.0255(14) Uani 1 1 d U . .
H10G H 0.0871 0.4385 0.4775 0.031 Uiso 1 1 calc R . .
H10H H 0.1037 0.4432 0.5305 0.031 Uiso 1 1 calc R . .
O104 O 0.1326(4) 0.6346(3) 0.5045(2) 0.0247(13) Uani 1 1 d U . .
H10I H 0.1045 0.6309 0.5316 0.030 Uiso 1 1 calc R . .
H10J H 0.0837 0.6317 0.4786 0.030 Uiso 1 1 calc R . .
O105 O 0.6126(5) 0.5506(3) 0.4946(2) 0.0209(13) Uani 1 1 d U . .
H10K H 0.5815 0.5517 0.5208 0.025 Uiso 1 1 calc R . .
H10L H 0.5663 0.5471 0.4677 0.025 Uiso 1 1 calc R . .
O106 O 0.3747(4) 0.6603(3) 0.4919(2) 0.0236(13) Uani 1 1 d U . .
H10M H 0.4300 0.6638 0.5146 0.028 Uiso 1 1 calc R . .
H10N H 0.3934 0.6634 0.4625 0.028 Uiso 1 1 calc R . .
O107 O 0.6179(5) 0.7519(3) 0.4973(2) 0.0258(13) Uani 1 1 d U . .
H10O H 0.5821 0.7455 0.5217 0.031 Uiso 1 1 calc R . .
H10P H 0.5765 0.7586 0.4694 0.031 Uiso 1 1 calc R . .
O108 O 0.8864(5) 0.7516(3) 0.5081(2) 0.0247(13) Uani 1 1 d U . .
H10Q H 0.9287 0.7448 0.5357 0.030 Uiso 1 1 calc R . .
H10R H 0.9212 0.7579 0.4833 0.030 Uiso 1 1 calc R . .
O109 O 0.1252(4) 0.8410(3) 0.5124(2) 0.0223(13) Uani 1 1 d U . .
H10S H 0.1047 0.8393 0.5414 0.027 Uiso 1 1 calc R . .
H10T H 0.0711 0.8368 0.4890 0.027 Uiso 1 1 calc R . .
O110 O 0.3696(5) 0.8640(3) 0.5023(2) 0.0239(13) Uani 1 1 d U . .
H11C H 0.4176 0.8678 0.5285 0.029 Uiso 1 1 calc R . .
H11D H 0.3987 0.8663 0.4755 0.029 Uiso 1 1 calc R . .
O111 O 0.4772(5) 0.3903(3) 0.4261(2) 0.0267(15) Uani 1 1 d D . .
H111 H 0.5107 0.4077 0.4027 0.040 Uiso 1 1 d RD . .
H112 H 0.4136 0.3770 0.4121 0.040 Uiso 1 1 d RD . .
O121 O 0.9746(5) 0.8902(3) 0.4290(2) 0.0280(15) Uani 1 1 d D . .
H121 H 1.0182 0.9166 0.4137 0.042 Uiso 1 1 d RD . .
H122 H 0.9256 0.8704 0.4067 0.042 Uiso 1 1 d RD . .

loop_
_atom_site_aniso_label
_atom_site_aniso_U_11
_atom_site_aniso_U_22
_atom_site_aniso_U_33
_atom_site_aniso_U_23
_atom_site_aniso_U_13
_atom_site_aniso_U_12
C1 0.037(6) 0.029(5) 0.019(4) 0.007(4) 0.004(4) 0.002(4)
C2 0.025(5) 0.032(5) 0.014(4) -0.006(3) 0.002(3) 0.002(4)
C3 0.030(5) 0.020(5) 0.023(4) 0.002(3) 0.006(4) 0.000(4)
C4 0.024(5) 0.026(5) 0.022(4) 0.001(3) 0.006(4) 0.003(4)
C5 0.027(5) 0.027(5) 0.020(4) 0.003(3) 0.000(4) 0.006(4)
C6 0.045(6) 0.025(5) 0.019(4) 0.000(3) 0.007(4) 0.002(4)
C7 0.035(6) 0.029(5) 0.017(4) 0.009(3) 0.011(4) 0.001(4)
C8 0.031(5) 0.021(5) 0.024(4) 0.002(3) 0.004(4) -0.002(4)
C9 0.037(6) 0.040(5) 0.020(4) 0.008(4) 0.001(4) 0.001(5)
C10 0.035(6) 0.046(6) 0.019(4) 0.001(4) 0.005(4) -0.002(5)
S1 0.0441(16) 0.0232(14) 0.0184(11) 0.0016(10) 0.0014(10) 0.0035(11)
S2 0.0416(16) 0.0318(15) 0.0200(11) 0.0007(10) 0.0076(10) 0.0089(12)
S3 0.0378(15) 0.0261(14) 0.0172(11) 0.0018(10) 0.0055(10) 0.0054(11)
S4 0.0494(16) 0.0242(14) 0.0196(11) -0.0012(10) 0.0076(11) 0.0068(12)
S5 0.0443(16) 0.0250(14) 0.0180(11) 0.0012(10) 0.0074(10) 0.0036(11)
S6 0.0445(16) 0.0280(14) 0.0186(11) 0.0024(10) 0.0069(10) 0.0078(11)
S7 0.0484(17) 0.0310(15) 0.0217(12) 0.0052(11) 0.0022(11) 0.0056(12)
S8 0.0495(17) 0.0296(15) 0.0194(11) 0.0008(10) 0.0107(11) 0.0002(12)
C11 0.031(5) 0.027(5) 0.019(4) -0.004(4) -0.006(4) 0.004(4)
C12 0.034(5) 0.029(5) 0.013(4) -0.004(3) 0.006(4) 0.003(4)
C13 0.028(5) 0.027(5) 0.022(4) 0.005(3) 0.009(4) 0.013(4)
C14 0.026(5) 0.027(5) 0.015(4) 0.006(3) 0.010(3) 0.009(4)
C15 0.016(5) 0.030(5) 0.025(4) 0.005(3) 0.004(3) 0.000(4)
C16 0.026(5) 0.034(5) 0.021(4) 0.005(3) -0.002(4) 0.006(4)
C17 0.025(5) 0.033(5) 0.018(4) 0.006(3) 0.001(3) 0.015(4)
C18 0.023(5) 0.035(5) 0.019(4) 0.008(3) 0.004(4) 0.007(4)
C19 0.035(6) 0.039(5) 0.023(4) 0.007(4) 0.008(4) 0.007(5)
C20 0.025(5) 0.037(5) 0.016(4) 0.004(4) 0.001(4) 0.010(4)
S11 0.0363(15) 0.0273(14) 0.0212(11) 0.0048(10) 0.0059(10) 0.0006(11)
S12 0.0351(14) 0.0257(14) 0.0181(11) 0.0022(10) 0.0031(10) 0.0015(11)
S13 0.0356(14) 0.0247(14) 0.0211(11) 0.0027(10) 0.0014(10) -0.0006(11)
S14 0.0368(15) 0.0329(15) 0.0199(11) 0.0049(10) 0.0027(10) -0.0022(11)
S15 0.0375(15) 0.0304(15) 0.0197(11) 0.0037(10) 0.0028(10) -0.0028(11)
S16 0.0367(15) 0.0305(15) 0.0214(11) 0.0027(10) 0.0053(10) -0.0013(11)
S17 0.0375(15) 0.0343(15) 0.0205(11) 0.0041(10) 0.0050(10) 0.0008(12)
S18 0.0335(14) 0.0377(16) 0.0187(11) 0.0032(10) 0.0001(10) 0.0026(11)
C21 0.041(6) 0.031(5) 0.015(4) -0.001(4) 0.004(4) 0.001(4)
C22 0.025(5) 0.049(6) 0.018(4) -0.005(4) 0.004(4) 0.006(4)
C23 0.039(6) 0.027(5) 0.023(4) -0.003(4) 0.006(4) 0.005(4)
C24 0.028(5) 0.029(5) 0.020(4) 0.003(3) 0.007(4) 0.008(4)
C25 0.034(6) 0.018(5) 0.023(4) -0.007(3) 0.000(4) -0.004(4)
C26 0.023(5) 0.019(5) 0.023(4) -0.003(3) 0.003(3) 0.002(4)
C27 0.011(4) 0.027(5) 0.024(4) 0.002(3) 0.002(3) 0.002(4)
C28 0.017(5) 0.027(5) 0.024(4) 0.004(3) 0.001(3) 0.002(4)
C29 0.024(5) 0.022(4) 0.022(4) 0.000(4) 0.003(4) 0.007(4)
C30 0.025(5) 0.026(5) 0.017(4) 0.002(3) 0.003(4) 0.004(4)
S21 0.0391(15) 0.0313(15) 0.0197(11) 0.0033(10) 0.0049(10) 0.0003(11)
S22 0.0388(15) 0.0297(15) 0.0207(11) -0.0001(10) -0.0006(10) 0.0064(11)
S23 0.0374(15) 0.0277(14) 0.0177(11) -0.0021(10) 0.0009(10) 0.0009(11)
S24 0.0375(15) 0.0336(15) 0.0177(11) 0.0028(10) 0.0013(10) -0.0046(11)
S25 0.0348(14) 0.0293(14) 0.0191(11) 0.0013(10) 0.0025(10) -0.0063(11)
S26 0.0328(14) 0.0273(14) 0.0207(11) -0.0009(10) 0.0022(10) -0.0044(11)
S27 0.0421(15) 0.0283(14) 0.0171(11) 0.0016(10) 0.0055(10) -0.0056(11)
S28 0.0322(14) 0.0208(13) 0.0176(11) 0.0008(9) 0.0021(9) 0.0000(10)
C31 0.024(5) 0.027(5) 0.016(4) 0.005(3) 0.000(3) 0.003(4)
C32 0.031(5) 0.033(5) 0.014(4) 0.006(4) 0.003(3) 0.008(4)
C33 0.032(5) 0.020(5) 0.025(4) 0.008(3) 0.004(4) 0.009(4)
C34 0.020(5) 0.036(5) 0.016(3) 0.002(3) 0.004(3) -0.001(4)
C35 0.025(5) 0.031(5) 0.017(3) 0.001(3) 0.007(3) 0.003(4)
C36 0.030(5) 0.021(5) 0.023(4) -0.001(3) 0.004(4) -0.003(4)
C37 0.023(5) 0.029(5) 0.019(4) 0.003(3) 0.012(3) 0.003(4)
C38 0.027(5) 0.023(5) 0.023(4) 0.002(3) 0.005(4) 0.003(4)
C39 0.022(5) 0.033(5) 0.020(4) 0.002(4) 0.005(4) 0.005(4)
C40 0.023(5) 0.029(5) 0.023(4) 0.002(4) 0.004(4) 0.003(4)
S31 0.0356(15) 0.0290(14) 0.0197(11) 0.0034(10) -0.0019(10) -0.0062(11)
S32 0.0348(14) 0.0262(14) 0.0221(11) 0.0040(10) 0.0071(10) -0.0005(11)
S33 0.0370(15) 0.0237(14) 0.0186(11) 0.0024(10) 0.0029(10) -0.0041(11)
S34 0.0367(15) 0.0263(14) 0.0197(11) 0.0016(10) 0.0011(10) -0.0019(11)
S35 0.0346(14) 0.0239(14) 0.0175(11) 0.0007(9) 0.0020(10) -0.0036(11)
S36 0.0336(14) 0.0257(14) 0.0176(11) 0.0013(9) 0.0016(10) -0.0032(11)
S37 0.0326(14) 0.0238(14) 0.0184(11) 0.0031(9) 0.0005(9) -0.0005(10)
S38 0.0387(15) 0.0237(14) 0.0200(11) 0.0042(10) 0.0051(10) -0.0078(11)
C41 0.024(10) 0.019(8) 0.022(7) 0.012(6) 0.009(8) 0.015(7)
C42 0.018(10) 0.030(7) 0.007(7) 0.003(7) -0.006(8) 0.014(9)
C43 0.020(5) 0.026(5) 0.017(4) 0.007(3) 0.004(3) 0.002(4)
C44 0.027(5) 0.017(4) 0.013(3) 0.001(3) 0.000(3) -0.002(4)
C45 0.027(5) 0.026(5) 0.015(4) 0.003(3) 0.003(4) 0.002(4)
S41 0.0403(15) 0.0282(14) 0.0207(11) -0.0010(10) 0.0079(10) 0.0043(11)
S42 0.0410(15) 0.0240(14) 0.0196(11) 0.0045(10) 0.0007(10) 0.0045(11)
S43 0.0407(15) 0.0259(14) 0.0188(11) 0.0029(10) 0.0027(10) 0.0061(11)
S44 0.0382(15) 0.0256(14) 0.0165(11) 0.0025(10) 0.0016(10) 0.0083(11)
C46 0.032(11) 0.045(11) 0.032(10) 0.023(8) 0.024(10) 0.007(8)
C47 0.029(11) 0.018(9) 0.024(6) 0.001(7) -0.014(10) -0.002(8)
C51 0.015(4) 0.032(5) 0.015(4) -0.002(3) -0.003(3) 0.007(4)
C52 0.024(5) 0.024(6) 0.023(4) -0.002(4) 0.005(3) -0.001(4)
C55 0.016(5) 0.023(4) 0.026(4) 0.004(3) 0.013(3) 0.001(3)
C56 0.034(6) 0.008(4) 0.024(4) -0.004(3) 0.007(4) 0.002(4)
C59 0.024(5) 0.020(5) 0.021(4) 0.000(3) 0.004(4) 0.007(4)
C60 0.022(5) 0.023(5) 0.024(4) 0.005(4) 0.004(4) 0.001(4)
O51 0.018(3) 0.025(4) 0.025(3) -0.002(3) -0.001(2) 0.002(2)
O52 0.019(3) 0.016(3) 0.028(3) -0.006(2) 0.006(2) 0.002(2)
O53 0.028(3) 0.023(4) 0.022(3) 0.001(2) 0.005(3) 0.001(3)
O54 0.023(3) 0.027(3) 0.028(3) -0.001(3) 0.010(3) 0.001(3)
O55 0.019(3) 0.019(3) 0.024(3) -0.001(2) 0.000(2) 0.005(2)
O56 0.029(3) 0.017(3) 0.018(3) -0.001(2) 0.004(2) 0.002(3)
O57 0.034(4) 0.018(3) 0.030(3) -0.005(3) 0.010(3) -0.004(3)
O58 0.027(4) 0.020(3) 0.028(3) 0.003(3) 0.011(3) 0.006(3)
O59 0.024(3) 0.030(4) 0.022(3) 0.003(3) 0.008(2) 0.011(3)
O60 0.023(3) 0.024(4) 0.022(3) 0.001(3) 0.005(2) 0.006(3)
O61 0.024(4) 0.034(4) 0.027(3) 0.005(3) 0.007(3) 0.009(3)
O62 0.040(4) 0.025(4) 0.033(4) 0.013(3) 0.008(3) 0.014(3)
Fe1 0.0231(7) 0.0214(8) 0.0187(6) -0.0001(5) 0.0034(5) 0.0025(6)
C63 0.029(5) 0.028(5) 0.013(4) 0.003(3) 0.005(3) 0.008(4)
C64 0.026(5) 0.020(5) 0.017(4) 0.007(3) 0.008(3) 0.006(4)
C67 0.025(5) 0.024(6) 0.021(4) 0.002(4) -0.001(3) -0.002(4)
C68 0.026(4) 0.014(5) 0.018(4) -0.006(3) 0.005(3) 0.002(4)
C71 0.010(4) 0.024(5) 0.028(4) 0.006(4) -0.002(4) 0.004(4)
C72 0.014(5) 0.023(4) 0.026(4) 0.002(4) 0.004(4) 0.007(4)
O63 0.022(3) 0.028(3) 0.019(3) -0.001(2) 0.000(2) 0.009(3)
O64 0.023(3) 0.018(3) 0.022(3) -0.003(2) 0.003(2) 0.007(2)
O65 0.019(3) 0.028(3) 0.030(3) 0.006(3) 0.005(2) 0.010(3)
O66 0.034(3) 0.035(4) 0.019(3) 0.003(3) 0.009(3) 0.013(3)
O67 0.024(3) 0.013(3) 0.023(3) -0.003(2) 0.006(2) 0.003(2)
O68 0.017(3) 0.025(4) 0.022(3) 0.002(2) 0.003(2) 0.004(2)
O69 0.020(3) 0.019(3) 0.024(3) 0.002(3) -0.002(3) -0.001(3)
O70 0.021(3) 0.022(4) 0.026(3) 0.003(3) 0.007(3) 0.002(3)
O71 0.031(4) 0.022(3) 0.018(3) 0.006(2) 0.008(3) 0.005(3)
O72 0.023(3) 0.022(3) 0.020(3) 0.003(2) 0.003(2) 0.008(3)
O73 0.033(4) 0.017(3) 0.030(3) 0.000(3) 0.007(3) 0.011(3)
O74 0.036(4) 0.027(4) 0.020(3) 0.002(3) 0.007(3) -0.002(3)
Fe2 0.0203(7) 0.0220(8) 0.0178(6) 0.0020(5) 0.0037(5) 0.0047(6)
C75 0.034(5) 0.018(5) 0.018(4) 0.007(3) 0.008(4) 0.006(4)
C76 0.018(4) 0.018(5) 0.014(4) 0.004(3) -0.006(3) 0.009(3)
C79 0.020(5) 0.025(4) 0.029(4) 0.001(3) 0.006(4) 0.000(4)
C80 0.018(5) 0.023(4) 0.022(4) 0.002(3) 0.012(3) -0.001(4)
C83 0.011(4) 0.026(5) 0.023(4) -0.002(4) -0.001(3) -0.002(4)
C84 0.019(5) 0.020(5) 0.028(5) 0.002(4) 0.005(4) 0.002(4)
O75 0.028(3) 0.023(4) 0.019(3) -0.002(2) 0.004(2) -0.003(3)
O76 0.026(3) 0.018(3) 0.018(3) 0.001(2) 0.007(2) 0.000(3)
O77 0.021(3) 0.026(4) 0.025(3) -0.004(3) 0.006(3) 0.001(3)
O78 0.027(4) 0.028(4) 0.030(3) -0.001(3) 0.014(3) 0.000(3)
O79 0.023(3) 0.016(3) 0.027(3) 0.001(2) 0.003(2) 0.004(2)
O80 0.029(4) 0.022(3) 0.023(3) 0.000(2) 0.002(3) -0.002(3)
O81 0.038(4) 0.023(3) 0.027(3) -0.002(3) 0.013(3) -0.003(3)
O82 0.031(3) 0.021(3) 0.028(3) 0.000(3) 0.008(2) 0.004(3)
O83 0.022(3) 0.024(4) 0.023(3) 0.006(3) 0.008(2) 0.005(3)
O84 0.028(3) 0.026(4) 0.023(3) 0.003(3) 0.009(3) 0.010(3)
O85 0.032(4) 0.034(4) 0.024(3) 0.005(3) 0.009(3) 0.018(3)
O86 0.019(3) 0.033(4) 0.021(3) 0.000(3) 0.007(2) 0.010(3)
Fe3 0.0208(7) 0.0196(7) 0.0175(6) 0.0010(5) 0.0026(5) 0.0041(5)
C87 0.014(4) 0.020(5) 0.019(4) -0.001(3) 0.005(3) 0.007(3)
C88 0.021(4) 0.019(5) 0.015(4) 0.004(3) 0.008(3) 0.004(4)
C91 0.026(5) 0.027(5) 0.018(4) 0.006(3) -0.001(4) 0.001(4)
C92 0.013(5) 0.021(4) 0.023(4) 0.004(3) -0.004(3) 0.000(4)
C95 0.018(4) 0.023(5) 0.019(4) 0.001(3) 0.005(3) 0.003(4)
C96 0.021(5) 0.024(5) 0.017(4) 0.001(3) 0.000(3) -0.001(4)
O87 0.019(3) 0.023(3) 0.019(3) 0.006(2) 0.006(2) 0.000(2)
O88 0.021(3) 0.021(4) 0.022(3) 0.008(2) -0.001(2) 0.000(2)
O89 0.017(3) 0.035(4) 0.031(3) 0.008(3) 0.006(3) 0.005(3)
O90 0.023(3) 0.023(4) 0.017(3) 0.000(3) 0.004(2) 0.002(3)
O91 0.029(3) 0.017(3) 0.023(3) 0.003(2) 0.011(3) 0.001(3)
O92 0.031(4) 0.016(3) 0.020(3) 0.002(2) 0.005(2) 0.004(3)
O93 0.022(3) 0.019(3) 0.029(3) 0.005(3) 0.005(3) 0.000(3)
O94 0.053(5) 0.018(4) 0.028(3) 0.003(3) 0.004(3) -0.005(3)
O95 0.019(3) 0.022(4) 0.016(3) 0.000(2) 0.003(2) 0.004(2)
O96 0.023(3) 0.024(3) 0.020(3) -0.004(2) 0.005(2) 0.008(3)
O97 0.027(4) 0.036(4) 0.025(3) -0.007(3) 0.003(3) 0.010(3)
O98 0.021(3) 0.024(4) 0.018(3) -0.003(3) -0.002(2) 0.001(3)
Fe4 0.0202(7) 0.0206(8) 0.0186(6) 0.0031(5) 0.0041(5) 0.0048(6)
Na1 0.027(2) 0.019(2) 0.0258(18) 0.0032(15) 0.0057(15) 0.0028(15)
Na2 0.027(2) 0.023(2) 0.0268(19) 0.0001(16) 0.0048(15) 0.0020(16)
Na3 0.0259(19) 0.0203(19) 0.0248(18) 0.0030(15) 0.0062(15) 0.0026(15)
Na4 0.026(2) 0.019(2) 0.0290(19) 0.0012(15) 0.0029(15) 0.0008(15)
Na5 0.028(2) 0.023(2) 0.0312(18) 0.0012(16) 0.0039(16) 0.0046(16)
Na6 0.022(2) 0.024(2) 0.039(2) 0.0086(16) 0.0044(16) 0.0028(15)
Na7 0.0232(17) 0.0240(17) 0.0296(17) -0.0004(14) 0.0047(14) 0.0044(14)
Na8 0.024(2) 0.022(2) 0.038(2) 0.0067(16) 0.0040(16) 0.0041(15)
Na9 0.029(2) 0.021(2) 0.0283(18) -0.0006(15) 0.0094(16) 0.0057(16)
O101 0.025(3) 0.030(4) 0.018(3) 0.005(3) 0.001(3) 0.004(3)
O102 0.024(3) 0.027(3) 0.015(3) -0.001(3) 0.000(2) 0.001(3)
O103 0.025(3) 0.036(4) 0.016(3) 0.007(3) 0.001(2) 0.006(3)
O104 0.023(3) 0.031(3) 0.020(3) 0.000(3) 0.004(2) 0.006(2)
O105 0.028(3) 0.022(3) 0.013(3) -0.004(2) 0.005(2) 0.004(3)
O106 0.019(3) 0.031(3) 0.021(3) 0.001(3) 0.003(2) 0.005(2)
O107 0.025(3) 0.031(3) 0.022(3) 0.006(3) 0.005(3) 0.006(3)
O108 0.024(3) 0.028(3) 0.022(3) 0.000(3) 0.001(3) 0.005(2)
O109 0.028(3) 0.027(3) 0.011(3) -0.004(2) 0.002(2) 0.004(3)
O110 0.029(3) 0.026(3) 0.016(3) 0.003(3) 0.001(2) 0.003(2)
O111 0.019(3) 0.032(4) 0.030(3) 0.009(3) 0.004(3) 0.006(3)
O121 0.034(4) 0.028(4) 0.022(3) -0.006(3) 0.003(3) 0.001(3)

loop_
_atom_type_symbol
_atom_type_description
_atom_type_scat_dispersion_real
_atom_type_scat_dispersion_imag
_atom_type_scat_source
C C 0.0033 0.0016 'International Tables Vol C Tables 4.2.6.8 and 6.1.1.4'
H H 0.0000 0.0000 'International Tables Vol C Tables 4.2.6.8 and 6.1.1.4'
O O 0.0106 0.0060 'International Tables Vol C Tables 4.2.6.8 and 6.1.1.4'
S S 0.1246 0.1234 'International Tables Vol C Tables 4.2.6.8 and 6.1.1.4'
Fe Fe 0.3463 0.8444 'International Tables Vol C Tables 4.2.6.8 and 6.1.1.4'
Na Na 0.0362 0.0249 'International Tables Vol C Tables 4.2.6.8 and 6.1.1.4'

loop_
_geom_angle_atom_site_label_1
_geom_angle_atom_site_label_2
_geom_angle_atom_site_label_3
_geom_angle
_geom_angle_site_symmetry_1
_geom_angle_site_symmetry_3
_geom_angle_publ_flag
C2 C1 S1 114.2(6) . . ?
C2 C1 H1A 108.7 . . ?
S1 C1 H1A 108.7 . . ?
C2 C1 H1B 108.7 . . ?
S1 C1 H1B 108.7 . . ?
H1A C1 H1B 107.6 . . ?
C1 C2 S2 114.5(6) . . ?
C1 C2 H2A 108.6 . . ?
S2 C2 H2A 108.6 . . ?
C1 C2 H2B 108.6 . . ?
S2 C2 H2B 108.6 . . ?
H2A C2 H2B 107.6 . . ?
C4 C3 S2 128.7(7) . . ?
C4 C3 S3 114.9(7) . . ?
S2 C3 S3 116.4(5) . . ?
C3 C4 S4 118.3(7) . . ?
C3 C4 S1 129.2(7) . . ?
S4 C4 S1 112.5(5) . . ?
C6 C5 S4 123.4(7) . . ?
C6 C5 S3 122.5(7) . . ?
S4 C5 S3 114.2(5) . . ?
C5 C6 S5 121.7(7) . . ?
C5 C6 S6 123.6(7) . . ?
S5 C6 S6 114.6(5) . . ?
C8 C7 S8 128.6(7) . . ?
C8 C7 S5 115.9(7) . . ?
S8 C7 S5 115.5(5) . . ?
C7 C8 S6 118.1(7) . . ?
C7 C8 S7 128.1(7) . . ?
S6 C8 S7 113.8(5) . . ?
C10 C9 S7 114.5(6) . . ?
C10 C9 H9A 108.6 . . ?
S7 C9 H9A 108.6 . . ?
C10 C9 H9B 108.6 . . ?
S7 C9 H9B 108.6 . . ?
H9A C9 H9B 107.6 . . ?
C9 C10 S8 115.6(7) . . ?
C9 C10 H10A 108.4 . . ?
S8 C10 H10A 108.4 . . ?
C9 C10 H10B 108.4 . . ?
S8 C10 H10B 108.4 . . ?
H10A C10 H10B 107.4 . . ?
C4 S1 C1 101.5(4) . . ?
C3 S2 C2 101.4(4) . . ?
C5 S3 C3 96.4(4) . . ?
C5 S4 C4 96.1(4) . . ?
C6 S5 C7 95.9(4) . . ?
C8 S6 C6 95.4(4) . . ?
C8 S7 C9 102.6(4) . . ?
C7 S8 C10 99.8(4) . . ?
C12 C11 S11 114.0(6) . . ?
C12 C11 H11A 108.8 . . ?
S11 C11 H11A 108.8 . . ?
C12 C11 H11B 108.8 . . ?
S11 C11 H11B 108.8 . . ?
H11A C11 H11B 107.6 . . ?
C11 C12 S12 114.2(6) . . ?
C11 C12 H12A 108.7 . . ?
S12 C12 H12A 108.7 . . ?
C11 C12 H12B 108.7 . . ?
S12 C12 H12B 108.7 . . ?
H12A C12 H12B 107.6 . . ?
C14 C13 S12 128.0(7) . . ?
C14 C13 S13 116.8(7) . . ?
S12 C13 S13 115.2(5) . . ?
C13 C14 S11 129.3(7) . . ?
C13 C14 S14 116.8(6) . . ?
S11 C14 S14 113.9(5) . . ?
C16 C15 S14 123.3(7) . . ?
C16 C15 S13 121.8(7) . . ?
S14 C15 S13 115.0(5) . . ?
C15 C16 S15 123.7(7) . . ?
C15 C16 S16 121.6(7) . . ?
S15 C16 S16 114.7(5) . . ?
C18 C17 S15 116.6(6) . . ?
C18 C17 S18 128.2(7) . . ?
S15 C17 S18 115.2(6) . . ?
C17 C18 S16 117.5(6) . . ?
C17 C18 S17 129.0(7) . . ?
S16 C18 S17 113.5(5) . . ?
C20 C19 S17 112.4(6) . . ?
C20 C19 H19A 109.1 . . ?
S17 C19 H19A 109.1 . . ?
C20 C19 H19B 109.1 . . ?
S17 C19 H19B 109.1 . . ?
H19A C19 H19B 107.9 . . ?
C19 C20 S18 113.2(6) . . ?
C19 C20 H20A 108.9 . . ?
S18 C20 H20A 108.9 . . ?
C19 C20 H20B 108.9 . . ?
S18 C20 H20B 108.9 . . ?
H20A C20 H20B 107.8 . . ?
C14 S11 C11 101.9(4) . . ?
C13 S12 C12 100.9(4) . . ?
C15 S13 C13 95.5(4) . . ?
C15 S14 C14 95.8(4) . . ?
C16 S15 C17 95.8(4) . . ?
C18 S16 C16 95.1(4) . . ?
C18 S17 C19 101.7(4) . . ?
C17 S18 C20 99.3(4) . . ?
C22 C21 S21 113.4(6) . . ?
C22 C21 H21A 108.9 . . ?
S21 C21 H21A 108.9 . . ?
C22 C21 H21B 108.9 . . ?
S21 C21 H21B 108.9 . . ?
H21A C21 H21B 107.7 . . ?
C21 C22 S22 114.8(6) . . ?
C21 C22 H22A 108.6 . . ?
S22 C22 H22A 108.6 . . ?
C21 C22 H22B 108.6 . . ?
S22 C22 H22B 108.6 . . ?
H22A C22 H22B 107.5 . . ?
C24 C23 S23 118.3(7) . . ?
C24 C23 S22 126.6(7) . . ?
S23 C23 S22 115.1(5) . . ?
C23 C24 S21 131.0(7) . . ?
C23 C24 S24 115.9(7) . . ?
S21 C24 S24 113.1(5) . . ?
C26 C25 S24 123.9(7) . . ?
C26 C25 S23 121.1(7) . . ?
S24 C25 S23 114.9(5) . . ?
C25 C26 S26 123.0(7) . . ?
C25 C26 S25 122.4(7) . . ?
S26 C26 S25 114.5(5) . . ?
C28 C27 S25 115.9(6) . . ?
C28 C27 S28 128.0(7) . . ?
S25 C27 S28 116.0(5) . . ?
C27 C28 S26 117.3(6) . . ?
C27 C28 S27 128.0(7) . . ?
S26 C28 S27 114.7(5) . . ?
C30 C29 S27 112.8(6) . . ?
C30 C29 H29A 109.0 . . ?
S27 C29 H29A 109.0 . . ?
C30 C29 H29B 109.0 . . ?
S27 C29 H29B 109.0 . . ?
H29A C29 H29B 107.8 . . ?
C29 C30 S28 116.4(6) . . ?
C29 C30 H30A 108.2 . . ?
S28 C30 H30A 108.2 . . ?
C29 C30 H30B 108.2 . . ?
S28 C30 H30B 108.2 . . ?
H30A C30 H30B 107.3 . . ?
C24 S21 C21 101.6(4) . . ?
C23 S22 C22 99.9(4) . . ?
C23 S23 C25 95.1(4) . . ?
C25 S24 C24 95.5(4) . . ?
C27 S25 C26 95.9(4) . . ?
C26 S26 C28 95.4(4) . . ?
C28 S27 C29 100.3(4) . . ?
C27 S28 C30 103.0(4) . . ?
C32 C31 S31 112.3(6) . . ?
C32 C31 H31A 109.1 . . ?
S31 C31 H31A 109.1 . . ?
C32 C31 H31B 109.1 . . ?
S31 C31 H31B 109.1 . . ?
H31A C31 H31B 107.9 . . ?
C31 C32 S32 113.9(6) . . ?
C31 C32 H32A 108.8 . . ?
S32 C32 H32A 108.8 . . ?
C31 C32 H32B 108.8 . . ?
S32 C32 H32B 108.8 . . ?
H32A C32 H32B 107.7 . . ?
C34 C33 S33 117.2(6) . . ?
C34 C33 S32 128.2(7) . . ?
S33 C33 S32 114.6(5) . . ?
C33 C34 S31 128.1(7) . . ?
C33 C34 S34 116.0(6) . . ?
S31 C34 S34 115.9(5) . . ?
C36 C35 S33 122.7(7) . . ?
C36 C35 S34 122.2(7) . . ?
S33 C35 S34 115.1(5) . . ?
C35 C36 S36 123.3(7) . . ?
C35 C36 S35 121.0(7) . . ?
S36 C36 S35 115.7(5) . . ?
C38 C37 S38 129.2(7) . . ?
C38 C37 S35 116.7(6) . . ?
S38 C37 S35 114.1(5) . . ?
C37 C38 S36 116.7(6) . . ?
C37 C38 S37 127.5(7) . . ?
S36 C38 S37 115.8(5) . . ?
C40 C39 S37 113.3(6) . . ?
C40 C39 H39A 108.9 . . ?
S37 C39 H39A 108.9 . . ?
C40 C39 H39B 108.9 . . ?
S37 C39 H39B 108.9 . . ?
H39A C39 H39B 107.7 . . ?
C39 C40 S38 112.7(6) . . ?
C39 C40 H40A 109.0 . . ?
S38 C40 H40A 109.0 . . ?
C39 C40 H40B 109.0 . . ?
S38 C40 H40B 109.0 . . ?
H40A C40 H40B 107.8 . . ?
C34 S31 C31 102.2(4) . . ?
C33 S32 C32 101.8(4) . . ?
C33 S33 C35 95.7(4) . . ?
C35 S34 C34 95.9(4) . . ?
C36 S35 C37 95.0(4) . . ?
C36 S36 C38 95.5(4) . . ?
C38 S37 C39 101.7(4) . . ?
C37 S38 C40 101.3(4) . . ?
C42 C41 S41 114.6(10) . . ?
C42 C41 H41A 108.6 . . ?
S41 C41 H41A 108.6 . . ?
C42 C41 H41B 108.6 . . ?
S41 C41 H41B 108.6 . . ?
H41A C41 H41B 107.6 . . ?
C41 C42 S42 111.5(13) . . ?
C41 C42 H42A 109.3 . . ?
S42 C42 H42A 109.3 . . ?
C41 C42 H42B 109.3 . . ?
S42 C42 H42B 109.3 . . ?
H42A C42 H42B 108.0 . . ?
C44 C43 S43 116.9(6) . . ?
C44 C43 S42 129.5(6) . . ?
S43 C43 S42 113.6(5) . . ?
C43 C44 S44 117.0(6) . . ?
C43 C44 S41 127.3(6) . . ?
S44 C44 S41 115.6(5) . . ?
C45 C45 S44 122.1(9) 2_665 . ?
C45 C45 S43 122.2(9) 2_665 . ?
S44 C45 S43 115.7(4) . . ?
C41 S41 C44 102.4(6) . . ?
C44 S41 C46 97.8(7) . . ?
C43 S42 C47 105.7(6) . . ?
C43 S42 C42 97.3(6) . . ?
C45 S43 C43 95.1(4) . . ?
C45 S44 C44 95.2(4) . . ?
C47 C46 S41 115.8(13) . . ?
C47 C46 H46A 108.3 . . ?
S41 C46 H46A 108.3 . . ?
C47 C46 H46B 108.3 . . ?
S41 C46 H46B 108.3 . . ?
H46A C46 H46B 107.4 . . ?
C46 C47 S42 112.3(14) . . ?
C46 C47 H47A 109.2 . . ?
S42 C47 H47A 109.2 . . ?
C46 C47 H47B 109.2 . . ?
S42 C47 H47B 109.2 . . ?
H47A C47 H47B 107.9 . . ?
O54 C51 O51 127.3(8) . . ?
O54 C51 C52 120.6(8) . . ?
O51 C51 C52 112.0(7) . . ?
O53 C52 O52 124.3(8) . . ?
O53 C52 C51 119.0(8) . . ?
O52 C52 C51 116.6(8) . . ?
O58 C55 O55 127.0(8) . . ?
O58 C55 C56 119.5(8) . . ?
O55 C55 C56 113.5(7) . . ?
O57 C56 O56 126.3(8) . . ?
O57 C56 C55 118.7(8) . . ?
O56 C56 C55 115.0(7) . . ?
O62 C59 O59 127.6(8) . . ?
O62 C59 C60 119.6(8) . . ?
O59 C59 C60 112.8(7) . . ?
O61 C60 O60 125.1(8) . . ?
O61 C60 C59 120.2(8) . . ?
O60 C60 C59 114.8(8) . . ?
C51 O51 Fe1 117.6(5) . . ?
C52 O52 Fe1 113.5(5) . . ?
C52 O52 Na5 120.0(5) . . ?
Fe1 O52 Na5 123.5(3) . . ?
C52 O53 Na3 110.1(5) . . ?
C51 O54 Na3 110.9(6) . . ?
C55 O55 Fe1 113.8(5) . . ?
C55 O55 Na6 111.7(5) . 2_666 ?
Fe1 O55 Na6 127.7(3) . 2_666 ?
C56 O56 Fe1 115.4(5) . . ?
C56 O57 Na1 106.7(5) . . ?
C55 O58 Na2 116.4(5) . . ?
C55 O58 Na8 141.1(6) . 2_666 ?
Na2 O58 Na8 100.7(2) . 2_666 ?
C55 O58 Na1 99.1(5) . . ?
Na2 O58 Na1 85.1(2) . . ?
Na8 O58 Na1 95.2(2) 2_666 . ?
C59 O59 Fe1 115.9(5) . . ?
C60 O60 Fe1 114.8(5) . . ?
C60 O61 Na4 116.6(6) . 1_455 ?
C59 O62 Na4 115.1(6) . 1_455 ?
O59 Fe1 O56 92.7(2) . . ?
O59 Fe1 O51 94.5(2) . . ?
O56 Fe1 O51 88.9(2) . . ?
O59 Fe1 O60 81.4(2) . . ?
O56 Fe1 O60 103.4(2) . . ?
O51 Fe1 O60 167.2(2) . . ?
O59 Fe1 O55 169.1(2) . . ?
O56 Fe1 O55 81.4(2) . . ?
O51 Fe1 O55 94.5(2) . . ?
O60 Fe1 O55 91.0(2) . . ?
O59 Fe1 O52 95.2(2) . . ?
O56 Fe1 O52 166.6(2) . . ?
O51 Fe1 O52 79.8(2) . . ?
O60 Fe1 O52 88.5(2) . . ?
O55 Fe1 O52 92.3(2) . . ?
O66 C63 O63 127.1(8) . . ?
O66 C63 C64 119.0(8) . . ?
O63 C63 C64 113.9(8) . . ?
O65 C64 O64 125.5(8) . . ?
O65 C64 C63 120.2(8) . . ?
O64 C64 C63 114.3(8) . . ?
O70 C67 O67 125.5(8) . . ?
O70 C67 C68 119.1(8) . . ?
O67 C67 C68 115.3(7) . . ?
O69 C68 O68 126.8(8) . . ?
O69 C68 C67 120.4(8) . . ?
O68 C68 C67 112.8(7) . . ?
O74 C71 O71 125.8(8) . . ?
O74 C71 C72 118.0(8) . . ?
O71 C71 C72 116.2(8) . . ?
O73 C72 O72 126.1(8) . . ?
O73 C72 C71 120.3(8) . . ?
O72 C72 C71 113.6(8) . . ?
C63 O63 Fe2 116.4(5) . . ?
C64 O64 Fe2 114.4(5) . . ?
C64 O65 Na3 114.0(6) . . ?
C63 O66 Na3 118.7(6) . . ?
C67 O67 Fe2 113.8(5) . . ?
C67 O67 Na7 123.5(5) . . ?
Fe2 O67 Na7 120.5(3) . . ?
C68 O68 Fe2 117.2(5) . . ?
C68 O69 Na4 114.7(5) . 1_455 ?
C67 O70 Na4 106.9(5) . 1_455 ?
C71 O71 Fe2 114.7(5) . . ?
C72 O72 Fe2 114.1(5) . . ?
C72 O72 Na9 108.6(5) . . ?
Fe2 O72 Na9 130.4(3) . . ?
C72 O73 Na1 117.6(6) . 1_565 ?
C72 O73 Na2 102.0(5) . 1_565 ?
Na1 O73 Na2 88.0(2) 1_565 1_565 ?
C72 O73 Na8 145.2(6) . 2_676 ?
Na1 O73 Na8 95.7(2) 1_565 2_676 ?
Na2 O73 Na8 88.3(2) 1_565 2_676 ?
C71 O74 Na2 106.2(5) . 1_565 ?
O63 Fe2 O68 93.7(2) . . ?
O63 Fe2 O71 92.2(2) . . ?
O68 Fe2 O71 90.1(2) . . ?
O63 Fe2 O64 80.8(2) . . ?
O68 Fe2 O64 167.4(2) . . ?
O71 Fe2 O64 101.3(2) . . ?
O63 Fe2 O72 168.9(2) . . ?
O68 Fe2 O72 95.3(2) . . ?
O71 Fe2 O72 81.4(2) . . ?
O64 Fe2 O72 91.5(2) . . ?
O63 Fe2 O67 95.9(2) . . ?
O68 Fe2 O67 80.5(2) . . ?
O71 Fe2 O67 168.0(2) . . ?
O64 Fe2 O67 88.7(2) . . ?
O72 Fe2 O67 92.0(2) . . ?
O78 C75 O75 126.7(8) . . ?
O78 C75 C76 119.8(8) . . ?
O75 C75 C76 113.5(7) . . ?
O77 C76 O76 124.1(8) . . ?
O77 C76 C75 119.7(8) . . ?
O76 C76 C75 116.2(7) . . ?
O82 C79 O79 125.4(8) . . ?
O82 C79 C80 118.9(8) . . ?
O79 C79 C80 115.7(8) . . ?
O81 C80 O80 125.2(8) . . ?
O81 C80 C79 120.7(8) . . ?
O80 C80 C79 114.0(8) . . ?
O86 C83 O83 126.8(8) . . ?
O86 C83 C84 120.1(8) . . ?
O83 C83 C84 113.0(7) . . ?
O85 C84 O84 126.1(8) . . ?
O85 C84 C83 119.6(8) . . ?
O84 C84 C83 114.2(8) . . ?
C75 O75 Fe3 116.4(5) . . ?
C76 O76 Fe3 113.1(5) . . ?
C76 O76 Na9 121.3(5) . 2_676 ?
Fe3 O76 Na9 123.5(3) . 2_676 ?
C76 O77 Na1 113.2(5) . 1_665 ?
C75 O78 Na1 112.0(6) . 1_665 ?
C79 O79 Fe3 113.0(5) . . ?
C79 O79 Na8 109.8(5) . . ?
Fe3 O79 Na8 127.4(3) . . ?
C80 O80 Fe3 115.8(5) . . ?
C80 O81 Na3 109.2(5) . . ?
C79 O82 Na4 112.0(5) . . ?
C79 O82 Na6 143.7(6) . . ?
Na4 O82 Na6 102.9(2) . . ?
C79 O82 Na3 98.0(5) . . ?
Na4 O82 Na3 83.3(2) . . ?
Na6 O82 Na3 95.7(2) . . ?
C83 O83 Fe3 115.1(5) . . ?
C84 O84 Fe3 116.0(5) . . ?
C84 O85 Na2 118.4(6) . 1_565 ?
C83 O86 Na2 114.2(5) . 1_565 ?
O84 Fe3 O80 94.7(3) . . ?
O84 Fe3 O75 91.9(2) . . ?
O80 Fe3 O75 90.5(2) . . ?
O84 Fe3 O83 80.9(2) . . ?
O80 Fe3 O83 101.7(2) . . ?
O75 Fe3 O83 166.3(2) . . ?
O84 Fe3 O76 95.6(2) . . ?
O80 Fe3 O76 166.7(2) . . ?
O75 Fe3 O76 80.8(2) . . ?
O83 Fe3 O76 88.3(2) . . ?
O84 Fe3 O79 168.7(2) . . ?
O80 Fe3 O79 81.1(2) . . ?
O75 Fe3 O79 98.6(2) . . ?
O83 Fe3 O79 89.8(2) . . ?
O76 Fe3 O79 90.3(2) . . ?
O90 C87 O87 126.4(7) . . ?
O90 C87 C88 119.6(7) . . ?
O87 C87 C88 114.1(7) . . ?
O89 C88 O88 126.6(7) . . ?
O89 C88 C87 120.1(7) . . ?
O88 C88 C87 113.2(7) . . ?
O94 C91 O91 125.0(8) . . ?
O94 C91 C92 121.2(9) . . ?
O91 C91 C92 113.7(8) . . ?
O93 C92 O92 125.6(8) . . ?
O93 C92 C91 119.3(8) . . ?
O92 C92 C91 115.0(8) . . ?
O98 C95 O95 126.9(8) . . ?
O98 C95 C96 118.3(8) . . ?
O95 C95 C96 114.8(7) . . ?
O97 C96 O96 127.2(8) . . ?
O97 C96 C95 120.5(8) . . ?
O96 C96 C95 112.3(8) . . ?
C87 O87 Fe4 114.7(5) . . ?
C87 O87 Na7 123.0(5) . . ?
Fe4 O87 Na7 119.5(3) . . ?
C88 O88 Fe4 117.2(5) . . ?
C88 O89 Na2 112.3(5) . 2_666 ?
C87 O90 Na2 108.9(5) . 2_666 ?
C91 O91 Fe4 116.8(5) . . ?
C92 O92 Fe4 113.8(5) . . ?
C92 O92 Na5 102.9(5) . . ?
Fe4 O92 Na5 133.6(3) . . ?
C92 O93 Na3 116.6(5) . 2_666 ?
C92 O93 Na4 102.5(5) . 2_666 ?
Na3 O93 Na4 89.3(2) 2_666 2_666 ?
C92 O93 Na6 148.9(5) . 2_666 ?
Na3 O93 Na6 92.7(2) 2_666 2_666 ?
Na4 O93 Na6 87.0(2) 2_666 2_666 ?
C91 O94 Na4 106.3(5) . 2_666 ?
C95 O95 Fe4 114.8(5) . . ?
C96 O96 Fe4 116.5(5) . . ?
C96 O97 Na1 116.3(5) . 2_566 ?
C95 O98 Na1 114.6(5) . 2_566 ?
O91 Fe4 O88 93.5(2) . . ?
O91 Fe4 O96 91.1(2) . . ?
O88 Fe4 O96 92.5(2) . . ?
O91 Fe4 O95 99.3(2) . . ?
O88 Fe4 O95 166.0(2) . . ?
O96 Fe4 O95 81.5(2) . . ?
O91 Fe4 O87 167.7(2) . . ?
O88 Fe4 O87 80.7(2) . . ?
O96 Fe4 O87 100.0(2) . . ?
O95 Fe4 O87 87.8(2) . . ?
O91 Fe4 O92 80.4(2) . . ?
O88 Fe4 O92 97.3(2) . . ?
O96 Fe4 O92 167.4(2) . . ?
O95 Fe4 O92 90.6(2) . . ?
O87 Fe4 O92 89.5(2) . . ?
O57 Na1 O97 82.6(2) . 2_566 ?
O57 Na1 O77 159.9(3) . 1_445 ?
O97 Na1 O77 85.0(2) 2_566 1_445 ?
O57 Na1 O73 110.1(2) . 1_545 ?
O97 Na1 O73 163.9(3) 2_566 1_545 ?
O77 Na1 O73 85.2(2) 1_445 1_545 ?
O57 Na1 O78 123.6(2) . 1_445 ?
O97 Na1 O78 79.4(2) 2_566 1_445 ?
O77 Na1 O78 69.0(2) 1_445 1_445 ?
O73 Na1 O78 85.2(2) 1_545 1_445 ?
O57 Na1 O98 85.4(2) . 2_566 ?
O97 Na1 O98 69.2(2) 2_566 2_566 ?
O77 Na1 O98 75.4(2) 1_445 2_566 ?
O73 Na1 O98 120.2(2) 1_545 2_566 ?
O78 Na1 O98 134.0(2) 1_445 2_566 ?
O57 Na1 O58 64.0(2) . . ?
O97 Na1 O58 128.6(2) 2_566 . ?
O77 Na1 O58 113.4(2) 1_445 . ?
O73 Na1 O58 67.3(2) 1_545 . ?
O78 Na1 O58 151.6(2) 1_445 . ?
O98 Na1 O58 70.1(2) 2_566 . ?
O89 Na2 O58 84.6(2) 2_666 . ?
O89 Na2 O85 76.5(2) 2_666 1_545 ?
O58 Na2 O85 158.4(3) . 1_545 ?
O89 Na2 O74 118.6(2) 2_666 1_545 ?
O58 Na2 O74 116.1(2) . 1_545 ?
O85 Na2 O74 82.5(2) 1_545 1_545 ?
O89 Na2 O90 69.2(2) 2_666 2_666 ?
O58 Na2 O90 83.9(2) . 2_666 ?
O85 Na2 O90 79.9(2) 1_545 2_666 ?
O74 Na2 O90 158.3(3) 1_545 2_666 ?
O89 Na2 O86 133.0(2) 2_666 1_545 ?
O58 Na2 O86 121.8(2) . 1_545 ?
O85 Na2 O86 67.5(2) 1_545 1_545 ?
O74 Na2 O86 86.1(2) 1_545 1_545 ?
O90 Na2 O86 75.5(2) 2_666 1_545 ?
O89 Na2 O73 151.4(2) 2_666 1_545 ?
O58 Na2 O73 69.9(2) . 1_545 ?
O85 Na2 O73 130.8(2) 1_545 1_545 ?
O74 Na2 O73 65.3(2) 1_545 1_545 ?
O90 Na2 O73 118.6(2) 2_666 1_545 ?
O86 Na2 O73 73.8(2) 1_545 1_545 ?
O81 Na3 O54 123.2(3) . . ?
O81 Na3 O53 158.6(3) . . ?
O54 Na3 O53 71.0(2) . . ?
O81 Na3 O93 108.7(2) . 2_666 ?
O54 Na3 O93 82.1(2) . 2_666 ?
O53 Na3 O93 88.2(2) . 2_666 ?
O81 Na3 O66 87.4(2) . . ?
O54 Na3 O66 80.2(2) . . ?
O53 Na3 O66 79.1(2) . . ?
O93 Na3 O66 160.8(3) 2_666 . ?
O81 Na3 O65 85.0(2) . . ?
O54 Na3 O65 136.5(2) . . ?
O53 Na3 O65 74.6(2) . . ?
O93 Na3 O65 122.8(2) 2_666 . ?
O66 Na3 O65 67.7(2) . . ?
O81 Na3 O82 64.6(2) . . ?
O54 Na3 O82 150.1(2) . . ?
O53 Na3 O82 112.2(2) . . ?
O93 Na3 O82 68.6(2) 2_666 . ?
O66 Na3 O82 129.6(2) . . ?
O65 Na3 O82 68.9(2) . . ?
O69 Na4 O94 121.4(2) 1_655 2_666 ?
O69 Na4 O61 131.5(2) 1_655 1_655 ?
O94 Na4 O61 85.7(2) 2_666 1_655 ?
O69 Na4 O82 81.2(2) 1_655 . ?
O94 Na4 O82 120.0(3) 2_666 . ?
O61 Na4 O82 121.9(2) 1_655 . ?
O69 Na4 O62 78.4(2) 1_655 1_655 ?
O94 Na4 O62 78.0(2) 2_666 1_655 ?
O61 Na4 O62 68.3(2) 1_655 1_655 ?
O82 Na4 O62 158.2(3) . 1_655 ?
O69 Na4 O70 68.2(2) 1_655 1_655 ?
O94 Na4 O70 155.9(3) 2_666 1_655 ?
O61 Na4 O70 73.5(2) 1_655 1_655 ?
O82 Na4 O70 82.1(2) . 1_655 ?
O62 Na4 O70 83.1(2) 1_655 1_655 ?
O69 Na4 O93 150.5(3) 1_655 2_666 ?
O94 Na4 O93 66.9(2) 2_666 2_666 ?
O61 Na4 O93 74.4(2) 1_655 2_666 ?
O82 Na4 O93 71.3(2) . 2_666 ?
O62 Na4 O93 130.0(2) 1_655 2_666 ?
O70 Na4 O93 116.9(2) 1_655 2_666 ?
O69 Na4 C91 144.2(2) 1_655 2_666 ?
O94 Na4 C91 23.0(2) 2_666 2_666 ?
O61 Na4 C91 67.4(2) 1_655 2_666 ?
O82 Na4 C91 116.7(3) . 2_666 ?
O62 Na4 C91 84.7(3) 1_655 2_666 ?
O70 Na4 C91 140.8(2) 1_655 2_666 ?
O93 Na4 C91 50.1(2) 2_666 2_666 ?
O105 Na5 O104 174.1(2) 2_666 . ?
O105 Na5 O103 85.6(2) 2_666 . ?
O104 Na5 O103 91.2(2) . . ?
O105 Na5 O106 101.5(2) 2_666 . ?
O104 Na5 O106 82.1(2) . . ?
O103 Na5 O106 172.1(2) . . ?
O105 Na5 O52 75.0(2) 2_666 . ?
O104 Na5 O52 110.2(2) . . ?
O103 Na5 O52 95.1(2) . . ?
O106 Na5 O52 83.5(2) . . ?
O105 Na5 O92 91.8(2) 2_666 . ?
O104 Na5 O92 83.9(2) . . ?
O103 Na5 O92 99.4(2) . . ?
O106 Na5 O92 84.0(2) . . ?
O52 Na5 O92 159.6(2) . . ?
O107 Na6 O103 174.3(3) . 2_666 ?
O107 Na6 O108 90.2(2) . . ?
O103 Na6 O108 90.2(2) 2_666 . ?
O107 Na6 O105 94.6(2) . . ?
O103 Na6 O105 83.9(2) 2_666 . ?
O108 Na6 O105 167.3(2) . . ?
O107 Na6 O82 77.2(2) . . ?
O103 Na6 O82 108.4(2) 2_666 . ?
O108 Na6 O82 76.5(2) . . ?
O105 Na6 O82 116.0(2) . . ?
O107 Na6 O55 86.2(2) . 2_666 ?
O103 Na6 O55 88.2(2) 2_666 2_666 ?
O108 Na6 O55 85.2(2) . 2_666 ?
O105 Na6 O55 83.4(2) . 2_666 ?
O82 Na6 O55 155.1(2) . 2_666 ?
O107 Na6 O93 115.5(2) . 2_666 ?
O103 Na6 O93 68.7(2) 2_666 2_666 ?
O108 Na6 O93 124.7(2) . 2_666 ?
O105 Na6 O93 63.26(18) . 2_666 ?
O82 Na6 O93 64.42(19) . 2_666 ?
O55 Na6 O93 140.4(2) 2_666 2_666 ?
O109 Na7 O106 177.6(3) . . ?
O109 Na7 O110 82.8(2) . . ?
O106 Na7 O110 96.6(2) . . ?
O109 Na7 O104 98.4(2) . . ?
O106 Na7 O104 82.2(2) . . ?
O110 Na7 O104 178.6(3) . . ?
O109 Na7 O67 76.5(2) . . ?
O106 Na7 O67 101.3(2) . . ?
O110 Na7 O67 96.7(2) . . ?
O104 Na7 O67 83.0(2) . . ?
O109 Na7 O87 103.4(2) . . ?
O106 Na7 O87 78.8(2) . . ?
O110 Na7 O87 82.8(2) . . ?
O104 Na7 O87 97.5(2) . . ?
O67 Na7 O87 179.5(3) . . ?
O102 Na8 O108 169.8(3) . . ?
O102 Na8 O107 88.9(2) . . ?
O108 Na8 O107 89.9(2) . . ?
O102 Na8 O101 84.4(2) . . ?
O108 Na8 O101 94.2(2) . . ?
O107 Na8 O101 164.5(2) . . ?
O102 Na8 O58 112.1(2) . 2_666 ?
O108 Na8 O58 77.5(2) . 2_666 ?
O107 Na8 O58 76.0(2) . 2_666 ?
O101 Na8 O58 119.4(2) . 2_666 ?
O102 Na8 O73 73.2(2) . 2_676 ?
O108 Na8 O73 115.4(2) . 2_676 ?
O107 Na8 O73 125.8(2) . 2_676 ?
O101 Na8 O73 65.3(2) . 2_676 ?
O58 Na8 O73 65.3(2) 2_666 2_676 ?
O102 Na8 O79 85.6(2) . . ?
O108 Na8 O79 84.1(2) . . ?
O107 Na8 O79 84.2(2) . . ?
O101 Na8 O79 81.4(2) . . ?
O58 Na8 O79 152.9(2) 2_666 . ?
O73 Na8 O79 141.6(2) 2_676 . ?
O101 Na9 O110 172.6(2) 2_676 . ?
O101 Na9 O102 85.2(2) 2_676 2_676 ?
O110 Na9 O102 91.8(2) . 2_676 ?
O101 Na9 O109 100.1(2) 2_676 . ?
O110 Na9 O109 83.0(2) . . ?
O102 Na9 O109 174.5(3) 2_676 . ?
O101 Na9 O76 77.4(2) 2_676 2_676 ?
O110 Na9 O76 109.8(2) . 2_676 ?
O102 Na9 O76 96.1(2) 2_676 2_676 ?
O109 Na9 O76 84.0(2) . 2_676 ?
O101 Na9 O72 86.7(2) 2_676 . ?
O110 Na9 O72 86.7(2) . . ?
O102 Na9 O72 95.1(2) 2_676 . ?
O109 Na9 O72 86.4(2) . . ?
O76 Na9 O72 159.7(2) 2_676 . ?
Na9 O101 Na8 94.8(2) 2_676 . ?
Na9 O101 H10C 112.8 2_676 . ?
Na8 O101 H10C 112.8 . . ?
Na9 O101 H10D 112.8 2_676 . ?
Na8 O101 H10D 112.8 . . ?
H10C O101 H10D 110.2 . . ?
Na8 O102 Na9 95.6(2) . 2_676 ?
Na8 O102 H10E 112.6 . . ?
Na9 O102 H10E 112.6 2_676 . ?
Na8 O102 H10F 112.6 . . ?
Na9 O102 H10F 112.6 2_676 . ?
H10E O102 H10F 110.1 . . ?
Na5 O103 Na6 95.4(2) . 2_666 ?
Na5 O103 H10G 112.7 . . ?
Na6 O103 H10G 112.7 2_666 . ?
Na5 O103 H10H 112.7 . . ?
Na6 O103 H10H 112.7 2_666 . ?
H10G O103 H10H 110.2 . . ?
Na5 O104 Na7 97.5(2) . . ?
Na5 O104 H10I 112.3 . . ?
Na7 O104 H10I 112.3 . . ?
Na5 O104 H10J 112.3 . . ?
Na7 O104 H10J 112.3 . . ?
H10I O104 H10J 109.9 . . ?
Na5 O105 Na6 95.1(2) 2_666 . ?
Na5 O105 H10K 112.7 2_666 . ?
Na6 O105 H10K 112.7 . . ?
Na5 O105 H10L 112.7 2_666 . ?
Na6 O105 H10L 112.7 . . ?
H10K O105 H10L 110.2 . . ?
Na7 O106 Na5 97.7(2) . . ?
Na7 O106 H10M 112.2 . . ?
Na5 O106 H10M 112.2 . . ?
Na7 O106 H10N 112.2 . . ?
Na5 O106 H10N 112.2 . . ?
H10M O106 H10N 109.8 . . ?
Na6 O107 Na8 90.2(2) . . ?
Na6 O107 H10O 113.6 . . ?
Na8 O107 H10O 113.6 . . ?
Na6 O107 H10P 113.6 . . ?
Na8 O107 H10P 113.6 . . ?
H10O O107 H10P 110.9 . . ?
Na8 O108 Na6 89.7(2) . . ?
Na8 O108 H10Q 113.7 . . ?
Na6 O108 H10Q 113.7 . . ?
Na8 O108 H10R 113.7 . . ?
Na6 O108 H10R 113.7 . . ?
H10Q O108 H10R 110.9 . . ?
Na7 O109 Na9 97.4(2) . . ?
Na7 O109 H10S 112.3 . . ?
Na9 O109 H10S 112.3 . . ?
Na7 O109 H10T 112.3 . . ?
Na9 O109 H10T 112.3 . . ?
H10S O109 H10T 109.9 . . ?
Na9 O110 Na7 96.3(2) . . ?
Na9 O110 H11C 112.5 . . ?
Na7 O110 H11C 112.5 . . ?
Na9 O110 H11D 112.5 . . ?
Na7 O110 H11D 112.5 . . ?
H11C O110 H11D 110.0 . . ?
H111 O111 H112 107.2 . . ?
H121 O121 H122 108.0 . . ?

loop_
_geom_bond_atom_site_label_1
_geom_bond_atom_site_label_2
_geom_bond_distance
_geom_bond_site_symmetry_2
_geom_bond_publ_flag
C1 C2 1.516(12) . ?
C1 S1 1.827(8) . ?
C1 H1A 0.9900 . ?
C1 H1B 0.9900 . ?
C2 S2 1.806(9) . ?
C2 H2A 0.9900 . ?
C2 H2B 0.9900 . ?
C3 C4 1.357(12) . ?
C3 S2 1.722(9) . ?
C3 S3 1.757(9) . ?
C4 S4 1.739(9) . ?
C4 S1 1.747(9) . ?
C5 C6 1.339(11) . ?
C5 S4 1.727(9) . ?
C5 S3 1.755(9) . ?
C6 S5 1.730(9) . ?
C6 S6 1.745(10) . ?
C7 C8 1.347(12) . ?
C7 S8 1.739(9) . ?
C7 S5 1.751(8) . ?
C8 S6 1.727(9) . ?
C8 S7 1.758(9) . ?
C9 C10 1.486(13) . ?
C9 S7 1.812(9) . ?
C9 H9A 0.9900 . ?
C9 H9B 0.9900 . ?
C10 S8 1.783(10) . ?
C10 H10A 0.9900 . ?
C10 H10B 0.9900 . ?
C11 C12 1.508(12) . ?
C11 S11 1.814(8) . ?
C11 H11A 0.9900 . ?
C11 H11B 0.9900 . ?
C12 S12 1.798(8) . ?
C12 H12A 0.9900 . ?
C12 H12B 0.9900 . ?
C13 C14 1.349(12) . ?
C13 S12 1.736(9) . ?
C13 S13 1.747(8) . ?
C14 S11 1.740(8) . ?
C14 S14 1.744(8) . ?
C15 C16 1.353(11) . ?
C15 S14 1.731(9) . ?
C15 S13 1.737(9) . ?
C16 S15 1.720(9) . ?
C16 S16 1.750(9) . ?
C17 C18 1.342(13) . ?
C17 S15 1.743(9) . ?
C17 S18 1.745(9) . ?
C18 S16 1.733(9) . ?
C18 S17 1.746(9) . ?
C19 C20 1.508(13) . ?
C19 S17 1.800(9) . ?
C19 H19A 0.9900 . ?
C19 H19B 0.9900 . ?
C20 S18 1.810(9) . ?
C20 H20A 0.9900 . ?
C20 H20B 0.9900 . ?
C21 C22 1.494(13) . ?
C21 S21 1.807(9) . ?
C21 H21A 0.9900 . ?
C21 H21B 0.9900 . ?
C22 S22 1.805(9) . ?
C22 H22A 0.9900 . ?
C22 H22B 0.9900 . ?
C23 C24 1.333(13) . ?
C23 S23 1.737(9) . ?
C23 S22 1.747(9) . ?
C24 S21 1.739(9) . ?
C24 S24 1.763(9) . ?
C25 C26 1.349(11) . ?
C25 S24 1.731(9) . ?
C25 S23 1.739(9) . ?
C26 S26 1.733(9) . ?
C26 S25 1.740(9) . ?
C27 C28 1.364(12) . ?
C27 S25 1.732(8) . ?
C27 S28 1.740(9) . ?
C28 S26 1.738(9) . ?
C28 S27 1.741(9) . ?
C29 C30 1.504(12) . ?
C29 S27 1.795(9) . ?
C29 H29A 0.9900 . ?
C29 H29B 0.9900 . ?
C30 S28 1.808(8) . ?
C30 H30A 0.9900 . ?
C30 H30B 0.9900 . ?
C31 C32 1.511(12) . ?
C31 S31 1.823(8) . ?
C31 H31A 0.9900 . ?
C31 H31B 0.9900 . ?
C32 S32 1.814(9) . ?
C32 H32A 0.9900 . ?
C32 H32B 0.9900 . ?
C33 C34 1.367(12) . ?
C33 S33 1.731(9) . ?
C33 S32 1.743(9) . ?
C34 S31 1.739(9) . ?
C34 S34 1.739(9) . ?
C35 C36 1.381(11) . ?
C35 S33 1.731(9) . ?
C35 S34 1.731(9) . ?
C36 S36 1.718(9) . ?
C36 S35 1.739(9) . ?
C37 C38 1.356(12) . ?
C37 S38 1.735(8) . ?
C37 S35 1.747(8) . ?
C38 S36 1.744(8) . ?
C38 S37 1.748(9) . ?
C39 C40 1.508(12) . ?
C39 S37 1.824(8) . ?
C39 H39A 0.9900 . ?
C39 H39B 0.9900 . ?
C40 S38 1.800(9) . ?
C40 H40A 0.9900 . ?
C40 H40B 0.9900 . ?
C41 C42 1.483(15) . ?
C41 S41 1.707(14) . ?
C41 H41A 0.9900 . ?
C41 H41B 0.9900 . ?
C42 S42 1.891(19) . ?
C42 H42A 0.9900 . ?
C42 H42B 0.9900 . ?
C43 C44 1.353(12) . ?
C43 S43 1.740(8) . ?
C43 S42 1.742(8) . ?
C44 S44 1.737(8) . ?
C44 S41 1.750(8) . ?
C45 C45 1.371(15) 2_665 ?
C45 S44 1.728(9) . ?
C45 S43 1.732(9) . ?
S41 C46 1.921(19) . ?
S42 C47 1.760(19) . ?
C46 C47 1.478(14) . ?
C46 H46A 0.9900 . ?
C46 H46B 0.9900 . ?
C47 H47A 0.9900 . ?
C47 H47B 0.9900 . ?
C51 O54 1.212(10) . ?
C51 O51 1.280(10) . ?
C51 C52 1.545(12) . ?
C52 O53 1.242(10) . ?
C52 O52 1.267(10) . ?
C55 O58 1.208(10) . ?
C55 O55 1.302(10) . ?
C55 C56 1.561(12) . ?
C56 O57 1.207(9) . ?
C56 O56 1.274(10) . ?
C59 O62 1.203(10) . ?
C59 O59 1.302(10) . ?
C59 C60 1.562(11) . ?
C60 O61 1.214(10) . ?
C60 O60 1.273(10) . ?
O51 Fe1 1.993(6) . ?
O52 Fe1 2.052(6) . ?
O52 Na5 2.599(7) . ?
O53 Na3 2.384(6) . ?
O54 Na3 2.382(7) . ?
O55 Fe1 2.036(6) . ?
O55 Na6 2.688(6) 2_666 ?
O56 Fe1 1.985(6) . ?
O57 Na1 2.390(6) . ?
O58 Na2 2.398(7) . ?
O58 Na8 2.497(7) 2_666 ?
O58 Na1 2.746(7) . ?
O59 Fe1 1.976(6) . ?
O60 Fe1 2.013(6) . ?
O61 Na4 2.431(7) 1_455 ?
O62 Na4 2.496(7) 1_455 ?
C63 O66 1.222(10) . ?
C63 O63 1.270(10) . ?
C63 C64 1.540(12) . ?
C64 O65 1.232(10) . ?
C64 O64 1.279(10) . ?
C67 O70 1.229(10) . ?
C67 O67 1.280(10) . ?
C67 C68 1.551(11) . ?
C68 O69 1.206(10) . ?
C68 O68 1.291(10) . ?
C71 O74 1.228(10) . ?
C71 O71 1.279(10) . ?
C71 C72 1.542(12) . ?
C72 O73 1.209(10) . ?
C72 O72 1.299(10) . ?
O63 Fe2 1.969(6) . ?
O64 Fe2 2.010(6) . ?
O65 Na3 2.522(7) . ?
O66 Na3 2.416(7) . ?
O67 Fe2 2.045(6) . ?
O67 Na7 2.543(7) . ?
O68 Fe2 1.975(6) . ?
O69 Na4 2.339(6) 1_455 ?
O70 Na4 2.572(7) 1_455 ?
O71 Fe2 1.995(5) . ?
O72 Fe2 2.036(6) . ?
O72 Na9 2.590(6) . ?
O73 Na1 2.414(7) 1_565 ?
O73 Na2 2.606(7) 1_565 ?
O73 Na8 2.802(7) 2_676 ?
O74 Na2 2.443(7) 1_565 ?
C75 O78 1.225(10) . ?
C75 O75 1.287(10) . ?
C75 C76 1.525(11) . ?
C76 O77 1.246(10) . ?
C76 O76 1.284(10) . ?
C79 O82 1.242(10) . ?
C79 O79 1.274(10) . ?
C79 C80 1.530(12) . ?
C80 O81 1.231(10) . ?
C80 O80 1.279(10) . ?
C83 O86 1.215(10) . ?
C83 O83 1.286(10) . ?
C83 C84 1.555(11) . ?
C84 O85 1.213(10) . ?
C84 O84 1.281(10) . ?
O75 Fe3 1.984(6) . ?
O76 Fe3 2.037(6) . ?
O76 Na9 2.588(6) 2_676 ?
O77 Na1 2.404(6) 1_665 ?
O78 Na1 2.451(7) 1_665 ?
O79 Fe3 2.038(6) . ?
O79 Na8 2.853(7) . ?
O80 Fe3 1.972(6) . ?
O81 Na3 2.289(6) . ?
O82 Na4 2.470(7) . ?
O82 Na6 2.484(7) . ?
O82 Na3 2.818(7) . ?
O83 Fe3 2.021(6) . ?
O84 Fe3 1.968(6) . ?
O85 Na2 2.432(7) 1_565 ?
O86 Na2 2.546(7) 1_565 ?
C87 O90 1.225(9) . ?
C87 O87 1.280(9) . ?
C87 C88 1.565(11) . ?
C88 O89 1.212(10) . ?
C88 O88 1.283(9) . ?
C91 O94 1.217(10) . ?
C91 O91 1.291(10) . ?
C91 C92 1.532(12) . ?
C92 O93 1.233(10) . ?
C92 O92 1.282(10) . ?
C95 O98 1.226(10) . ?
C95 O95 1.277(10) . ?
C95 C96 1.573(12) . ?
C96 O97 1.217(10) . ?
C96 O96 1.304(10) . ?
O87 Fe4 2.035(5) . ?
O87 Na7 2.565(6) . ?
O88 Fe4 1.972(6) . ?
O89 Na2 2.395(7) 2_666 ?
O90 Na2 2.494(6) 2_666 ?
O91 Fe4 1.970(5) . ?
O92 Fe4 2.047(6) . ?
O92 Na5 2.656(6) . ?
O93 Na3 2.403(7) 2_666 ?
O93 Na4 2.604(6) 2_666 ?
O93 Na6 3.007(7) 2_666 ?
O94 Na4 2.404(7) 2_666 ?
O95 Fe4 2.015(5) . ?
O96 Fe4 1.972(6) . ?
O97 Na1 2.398(7) 2_566 ?
O98 Na1 2.478(7) 2_566 ?
Na1 O97 2.398(7) 2_566 ?
Na1 O77 2.404(6) 1_445 ?
Na1 O73 2.414(7) 1_545 ?
Na1 O78 2.451(7) 1_445 ?
Na1 O98 2.478(7) 2_566 ?
Na2 O89 2.395(7) 2_666 ?
Na2 O85 2.432(7) 1_545 ?
Na2 O74 2.443(7) 1_545 ?
Na2 O90 2.494(6) 2_666 ?
Na2 O86 2.546(7) 1_545 ?
Na2 O73 2.606(7) 1_545 ?
Na3 O93 2.403(7) 2_666 ?
Na4 O69 2.339(6) 1_655 ?
Na4 O94 2.404(7) 2_666 ?
Na4 O61 2.431(7) 1_655 ?
Na4 O62 2.496(7) 1_655 ?
Na4 O70 2.572(7) 1_655 ?
Na4 O93 2.604(6) 2_666 ?
Na4 C91 2.984(10) 2_666 ?
Na5 O105 2.333(6) 2_666 ?
Na5 O104 2.336(7) . ?
Na5 O103 2.362(7) . ?
Na5 O106 2.434(7) . ?
Na6 O107 2.355(7) . ?
Na6 O103 2.365(7) 2_666 ?
Na6 O108 2.386(7) . ?
Na6 O105 2.402(6) . ?
Na6 O55 2.688(6) 2_666 ?
Na6 O93 3.007(7) 2_666 ?
Na7 O109 2.317(7) . ?
Na7 O106 2.332(7) . ?
Na7 O110 2.430(7) . ?
Na7 O104 2.435(7) . ?
Na8 O102 2.335(7) . ?
Na8 O108 2.370(7) . ?
Na8 O107 2.382(7) . ?
Na8 O101 2.404(7) . ?
Na8 O58 2.497(7) 2_666 ?
Na8 O73 2.802(7) 2_676 ?
Na9 O101 2.330(6) 2_676 ?
Na9 O110 2.335(7) . ?
Na9 O102 2.369(6) 2_676 ?
Na9 O109 2.406(7) . ?
Na9 O76 2.588(6) 2_676 ?
O101 Na9 2.330(6) 2_676 ?
O101 H10C 0.8500 . ?
O101 H10D 0.8500 . ?
O102 Na9 2.369(6) 2_676 ?
O102 H10E 0.8500 . ?
O102 H10F 0.8500 . ?
O103 Na6 2.365(7) 2_666 ?
O103 H10G 0.8500 . ?
O103 H10H 0.8500 . ?
O104 H10I 0.8500 . ?
O104 H10J 0.8500 . ?
O105 Na5 2.333(6) 2_666 ?
O105 H10K 0.8500 . ?
O105 H10L 0.8500 . ?
O106 H10M 0.8500 . ?
O106 H10N 0.8500 . ?
O107 H10O 0.8500 . ?
O107 H10P 0.8500 . ?
O108 H10Q 0.8500 . ?
O108 H10R 0.8500 . ?
O109 H10S 0.8500 . ?
O109 H10T 0.8500 . ?
O110 H11C 0.8500 . ?
O110 H11D 0.8500 . ?
O111 H111 0.8498 . ?
O111 H112 0.8509 . ?
O121 H121 0.8477 . ?
O121 H122 0.8470 . ?
